data_7719777
loop_
_publ_author_name
'Das, Anubhab'
'Mukhopadhyay, Sayantan'
'Rajput, Sagrika'
'Nembenna, Sharanappa'

_publ_section_title
;
 Magnesium catalyzed hydroamination of carbodiimides and hydroboration of
 cyanamides.
;
_journal_issue 47
_journal_name_full 'Dalton transactions (Cambridge, England : 2003)'
_journal_page_first 17553
_journal_page_last 17563
_journal_paper_doi 10.1039/d5dt02335a
_journal_volume 54
_journal_year 2025
_chemical_formula_moiety 'C64 H82 Mg2 N6'
_chemical_formula_sum 'C64 H82 Mg2 N6'
_chemical_formula_weight 983.97
_chemical_properties_physical Air-sensitive,Moisture-sensitive
_space_group_crystal_system triclinic
_space_group_IT_number 2
_space_group_name_Hall '-P 1'
_space_group_name_H-M_alt 'P -1'
_atom_sites_solution_hydrogens mixed
_atom_sites_solution_primary iterative
_audit_creation_date 2025-09-23
_audit_creation_method
;
Olex2 1.5
(compiled 2024.02.16 svn.r378c4104 for OlexSys, GUI svn.r6928)
;
_audit_update_record
;
2025-09-23 deposited with the CCDC.	2025-10-28 downloaded from the CCDC.
;
_cell_angle_alpha 96.9060(10)
_cell_angle_beta 105.6670(10)
_cell_angle_gamma 98.9370(10)
_cell_formula_units_Z 4
_cell_length_a 13.32290(10)
_cell_length_b 21.27950(10)
_cell_length_c 21.37550(10)
_cell_measurement_reflns_used 72116
_cell_measurement_temperature 100.00(11)
_cell_measurement_theta_max 77.4710
_cell_measurement_theta_min 3.3150
_cell_volume 5679.65(7)
_computing_cell_refinement 'CrysAlisPro 1.171.42.89a (Rigaku OD, 2023)'
_computing_data_collection 'CrysAlisPro 1.171.42.89a (Rigaku OD, 2023)'
_computing_data_reduction 'CrysAlisPro 1.171.42.89a (Rigaku OD, 2023)'
_computing_molecular_graphics 'Olex2 1.5 (Dolomanov et al., 2009)'
_computing_publication_material 'Olex2 1.5 (Dolomanov et al., 2009)'
_computing_structure_refinement 'SHELXL 2019/3 (Sheldrick, 2015)'
_computing_structure_solution 'olex2.solve 1.5 (Bourhis et al., 2015)'
_diffrn_ambient_temperature 100.15
_diffrn_detector_area_resol_mean 5.8140
_diffrn_detector_type 'Pilatus 200K'
_diffrn_measured_fraction_theta_full 0.995
_diffrn_measured_fraction_theta_max 0.991
_diffrn_measurement_details
;
List of Runs (angles in degrees, time in seconds):

  # Type    Start    End  Width  t~exp~   \w     \q     \k     \f   Frames
#--------------------------------------------------------------------------
  1  \w    -67.00  28.00   0.38    0.35    --  -38.50  86.00 -67.00  250
  2  \w    -10.00  76.64   0.38    0.35    --   49.06 -86.00 173.00  228
  3  \w     39.00 134.00   0.38    1.40    --  106.83 -86.00 173.00  250
  4  \w    102.00 173.82   0.38    1.40    --  106.83  86.00 -67.00  189
  5  \w   -101.00 -28.04   0.38    0.35    --  -38.50 -57.00 150.00  192
  6  \w     28.00  96.78   0.38    0.35    --   49.06-125.00-180.00  181
  7  \w     38.00 110.96   0.38    0.35    --   49.06  57.00  30.00  192
  8  \w     38.00 110.96   0.38    0.35    --   49.06  57.00 -60.00  192
  9  \w    102.00 169.64   0.38    1.40    --  106.83  45.00 -90.00  178
 10  \w    104.00 173.92   0.38    1.40    --  106.83  30.00 150.00  184
 11  \w     42.00 109.64   0.38    1.40    --  106.83 -45.00-120.00  178
 12  \w     39.00 104.74   0.38    1.40    --  106.83 -94.00 -30.00  173
 13  \w     39.00 108.92   0.38    1.40    --  106.83 -30.00 120.00  184
 14  \w     39.00 115.00   0.38    1.40    --  106.83 -15.00 120.00  200
 15  \w     44.00 120.00   0.38    1.40    --  106.83 -61.00-150.00  200
 16  \w     42.00 109.64   0.38    1.40    --  106.83 -45.00 -30.00  178
 17  \w     39.00 104.74   0.38    1.40    --  106.83 -94.00   0.00  173
 18  \w     39.00 104.74   0.38    1.40    --  106.83 -94.00 120.00  173
 19  \w     39.00 104.74   0.38    1.40    --  106.83 -94.00  60.00  173
 20  \w     39.00 104.74   0.38    1.40    --  106.83 -94.00 150.00  173
 21  \w     94.00 170.00   0.38    1.40    --  106.83  61.00-120.00  200
 22  \w     39.00 108.92   0.38    1.40    --  106.83 -30.00 -60.00  184
 23  \w     38.00 110.96   0.38    0.35    --   49.06  57.00   0.00  192
 24  \w     38.00 110.96   0.38    0.35    --   49.06  57.00-180.00  192
 25  \w     38.00 110.96   0.38    0.35    --   49.06  57.00-120.00  192
 26  \w     38.00 110.96   0.38    0.35    --   49.06  57.00 -90.00  192
 27  \w     38.00 110.96   0.38    0.35    --   49.06  57.00  90.00  192
 28  \w     38.00 110.96   0.38    0.35    --   49.06  57.00 120.00  192
 29  \w    104.00 173.92   0.38    1.40    --  106.83  30.00  90.00  184
 30  \w     94.00 170.00   0.38    1.40    --  106.83  61.00-150.00  200
 31  \w    104.00 173.92   0.38    1.40    --  106.83  30.00 120.00  184
 32  \w     99.00 175.00   0.38    1.40    --  106.83  15.00 -30.00  200
 33  \w    104.00 173.92   0.38    1.40    --  106.83  30.00  60.00  184
 34  \w     94.00 170.00   0.38    1.40    --  106.83  61.00   0.00  200
 35  \w     94.00 170.00   0.38    1.40    --  106.83  61.00 -30.00  200
 36  \w     94.00 170.00   0.38    1.40    --  106.83  61.00 150.00  200
 37  \w     99.00 175.00   0.38    1.40    --  106.83  15.00-150.00  200
;
_diffrn_measurement_device 'four-circle diffractometer'
_diffrn_measurement_device_type 'SuperNova, Dual, Cu at home/near, Pilatus 200K'
_diffrn_measurement_method '\w scans'
_diffrn_radiation_type CuK\a
_diffrn_radiation_wavelength 1.54184
_diffrn_reflns_av_R_equivalents 0.0327
_diffrn_reflns_av_unetI/netI 0.0229
_diffrn_reflns_Laue_measured_fraction_full 0.995
_diffrn_reflns_Laue_measured_fraction_max 0.991
_diffrn_reflns_limit_h_max 16
_diffrn_reflns_limit_h_min -16
_diffrn_reflns_limit_k_max 26
_diffrn_reflns_limit_k_min -25
_diffrn_reflns_limit_l_max 25
_diffrn_reflns_limit_l_min -26
_diffrn_reflns_number 98358
_diffrn_reflns_point_group_measured_fraction_full 0.995
_diffrn_reflns_point_group_measured_fraction_max 0.991
_diffrn_reflns_theta_full 67.684
_diffrn_reflns_theta_max 72.100
_diffrn_reflns_theta_min 3.300
_exptl_absorpt_coefficient_mu 0.709
_exptl_absorpt_correction_T_max 1.00000
_exptl_absorpt_correction_T_min 0.58735
_exptl_absorpt_correction_type multi-scan
_exptl_absorpt_process_details
;
CrysAlisPro 1.171.42.89a (Rigaku Oxford Diffraction, 2023)
Empirical absorption correction using spherical harmonics,
implemented in SCALE3 ABSPACK scaling algorithm.
;
_exptl_crystal_colour 'metallic light colourless'
_exptl_crystal_colour_lustre metallic
_exptl_crystal_colour_modifier light
_exptl_crystal_colour_primary colourless
_exptl_crystal_density_diffrn 1.151
_exptl_crystal_description block
_exptl_crystal_F_000 2128
_exptl_crystal_size_max 0.2
_exptl_crystal_size_mid 0.18
_exptl_crystal_size_min 0.17
_refine_diff_density_max 0.553
_refine_diff_density_min -0.440
_refine_diff_density_rms 0.043
_refine_ls_extinction_coef 0.00024(3)
_refine_ls_extinction_expression Fc^*^=kFc[1+0.001xFc^2^\l^3^/sin(2\q)]^-1/4^
_refine_ls_extinction_method 'SHELXL-2019/2 (Sheldrick 2019)'
_refine_ls_goodness_of_fit_ref 1.023
_refine_ls_hydrogen_treatment mixed
_refine_ls_matrix_type full
_refine_ls_number_parameters 1342
_refine_ls_number_reflns 22189
_refine_ls_number_restraints 0
_refine_ls_restrained_S_all 1.023
_refine_ls_R_factor_all 0.0468
_refine_ls_R_factor_gt 0.0436
_refine_ls_shift/su_max 0.002
_refine_ls_shift/su_mean 0.000
_refine_ls_structure_factor_coef Fsqd
_refine_ls_weighting_details 'w=1/[\s^2^(Fo^2^)+(0.0462P)^2^+3.7778P] where P=(Fo^2^+2Fc^2^)/3'
_refine_ls_weighting_scheme calc
_refine_ls_wR_factor_gt 0.1096
_refine_ls_wR_factor_ref 0.1118
_reflns_Friedel_coverage 0.000
_reflns_number_gt 20733
_reflns_number_total 22189
_reflns_threshold_expression 'I > 2\s(I)'
_cod_data_source_file d5dt02335a2.cif
_cod_data_source_block compound_mg_2
_cod_depositor_comments 'Adding full bibliography for 7719777--7719779.cif.'
_cod_database_code 7719777
_shelx_shelxl_version_number 2019/3
_shelx_space_group_comment
;
The symmetry employed for this shelxl refinement is uniquely defined
by the following loop, which should always be used as a source of
symmetry information in preference to the above space-group names.
They are only intended as comments.
;
_shelx_estimated_absorpt_t_max 0.889
_shelx_estimated_absorpt_t_min 0.871
_olex2_refinement_description
;
1. Fixed Uiso
 At 1.2 times of:
  All C(H) groups, All C(H,H) groups
 At 1.5 times of:
  All C(H,H,H) groups
2.a Secondary CH2 refined with riding coordinates:
 C24(H24A,H24B), C26(H26A,H26B), C90(H90A,H90B), C30(H30A,H30B), C113(H11A,
 H11B), C117(H11C,H11D), C86(H86A,H86B), C59(H59A,H59B), C61(H61A,H61B),
 C28(H28A,H28B), C119(H11E,H11F), C88(H88A,H88B), C63(H63A,H63B), C115(H11J,
 H11K), C92(H92A,H92B), C65(H65A,H65B)
2.b Aromatic/amide H refined with riding coordinates:
 C50(H50), C6(H6A), C10(H10), C14(H14), C2(H2), C22(H22), C37(H37), C33(H33),
 C57(H57), C49(H49), C98(H98), C34(H34), C131(H131), C141(H141), C55(H55),
 C21(H21), C48(H48), C97(H97), C20(H20), C56(H56), C139(H139), C125(H125),
 C96(H96), C138(H138), C134(H134), C123(H123), C142(H142), C130(H130), C36(H36),
  C84(H84), C133(H133), C122(H122), C83(H83), C82(H82), C111(H111), C126(H126),
 C110(H110), C109(H109), C70(H70), C71(H71), C69(H69), C44(H44), C42(H42),
 C43(H43)
2.c Idealised Me refined as rotating group:
 C79(H79A,H79B,H79C), C78(H78A,H78B,H78C), C38(H38A,H38B,H38C), C51(H51A,H51B,
 H51C), C106(H10A,H10B,H10C), C105(H10D,H10E,H10F), C52(H52A,H52B,H52C),
 C25(H25A,H25B,H25C), C31(H31A,H31B,H31C), C91(H91A,H91B,H91C), C17(H17A,H17B,
 H17C), C27(H27A,H27B,H27C), C60(H60A,H60B,H60C), C120(H12A,H12B,H12C),
 C114(H11G,H11H,H11I), C128(H12D,H12E,H12F), C29(H29A,H29B,H29C), C144(H14A,
 H14B,H14C), C136(H13A,H13B,H13C), C87(H87A,H87B,H87C), C39(H39A,H39B,H39C),
 C89(H89A,H89B,H89C), C118(H11L,H11M,H11N), C64(H64A,H64B,H64C), C93(H93A,H93B,
 H93C), C62(H62A,H62B,H62C), C66(H66A,H66B,H66C), C116(H11O,H11P,H11Q)
;
_olex2_submission_special_instructions 'No special instructions were received'
_oxdiff_exptl_absorpt_empirical_details
;
Empirical correction (ABSPACK) includes:
- Absorption correction using spherical harmonics
- Frame scaling
;

loop_
_space_group_symop_operation_xyz
'x, y, z'
'-x, -y, -z'

loop_
_atom_site_label
_atom_site_type_symbol
_atom_site_fract_x
_atom_site_fract_y
_atom_site_fract_z
_atom_site_U_iso_or_equiv
_atom_site_adp_type
_atom_site_occupancy
_atom_site_site_symmetry_order
_atom_site_calc_flag
_atom_site_refinement_flags_posn
_atom_site_refinement_flags_adp
_atom_site_refinement_flags_occupancy
_atom_site_disorder_assembly
_atom_site_disorder_group
Mg3 Mg 0.38894(3) 0.46984(2) 0.96086(2) 0.01754(10) Uani 1 1 d . . . . .
Mg1 Mg 0.52649(4) 0.94749(2) 0.53870(2) 0.01907(10) Uani 1 1 d . . . . .
Mg4 Mg -0.04924(4) 0.05761(2) 0.97811(2) 0.01940(10) Uani 1 1 d . . . . .
Mg2 Mg 0.12266(4) 0.50722(2) 0.52200(2) 0.01977(10) Uani 1 1 d . . . . .
N7 N 0.24301(9) 0.48236(5) 0.96835(6) 0.0185(2) Uani 1 1 d . . . . .
N8 N 0.33063(9) 0.40041(5) 0.87843(6) 0.0193(2) Uani 1 1 d . . . . .
N9 N 0.51073(9) 0.53538(6) 0.94581(6) 0.0209(2) Uani 1 1 d . . . . .
N11 N -0.00450(10) 0.13427(5) 0.93388(6) 0.0213(2) Uani 1 1 d . . . . .
N5 N 0.24775(9) 0.58567(5) 0.55789(6) 0.0211(2) Uani 1 1 d . . . . .
N4 N 0.22669(10) 0.44426(6) 0.51817(6) 0.0217(2) Uani 1 1 d . . . . .
N2 N 0.60941(10) 0.87623(6) 0.52810(6) 0.0221(2) Uani 1 1 d . . . . .
N1 N 0.49580(10) 0.92283(5) 0.62229(6) 0.0223(2) Uani 1 1 d . . . . .
N10 N -0.18210(10) 0.09251(6) 0.98713(6) 0.0227(2) Uani 1 1 d . . . . .
N6 N -0.00017(10) 0.49052(6) 0.43141(6) 0.0252(3) Uani 1 1 d . . . . .
N3 N 0.57728(10) 1.04714(6) 0.55432(6) 0.0242(3) Uani 1 1 d . . . . .
N12 N 0.03486(10) 0.03347(6) 1.06807(6) 0.0217(2) Uani 1 1 d . . . . .
C18 C 0.22423(10) 0.53971(6) 1.00290(7) 0.0206(3) Uani 1 1 d . . . . .
C12 C 0.48872(11) 0.59364(7) 0.92541(7) 0.0217(3) Uani 1 1 d . . . . .
C13 C -0.07758(12) 0.16334(6) 0.89926(7) 0.0223(3) Uani 1 1 d . . . . .
C5 C 0.33042(12) 0.45989(7) 0.54942(7) 0.0222(3) Uani 1 1 d . . . . .
C46 C 0.38434(11) 0.39575(6) 0.82829(7) 0.0204(3) Uani 1 1 d . . . . .
C107 C 0.68954(12) 0.88215(7) 0.49449(7) 0.0240(3) Uani 1 1 d . . . . .
C19 C 0.18692(11) 0.58668(7) 0.96617(8) 0.0238(3) Uani 1 1 d . . . . .
C3 C 0.49347(12) 0.86243(7) 0.63297(7) 0.0235(3) Uani 1 1 d . . . . .
C11 C 0.16311(11) 0.43127(6) 0.94565(7) 0.0199(3) Uani 1 1 d . . . . .
C50 C 0.51127(12) 0.35669(7) 0.78014(7) 0.0247(3) Uani 1 1 d . . . . .
H50 H 0.560730 0.329159 0.779103 0.030 Uiso 1 1 calc R U . . .
C7 C 0.34621(11) 0.57932(7) 0.58816(7) 0.0221(3) Uani 1 1 d . . . . .
C6 C 0.38206(11) 0.52070(7) 0.58709(7) 0.0226(3) Uani 1 1 d . . . . .
H6A H 0.450964 0.522417 0.615926 0.027 Uiso 1 1 calc R U . . .
C10 C 0.16447(11) 0.37544(7) 0.90373(7) 0.0226(3) Uani 1 1 d . . . . .
H10 H 0.109197 0.339735 0.899612 0.027 Uiso 1 1 calc R U . . .
C15 C -0.22521(12) 0.13235(7) 0.94978(7) 0.0236(3) Uani 1 1 d . . . . .
C14 C -0.18091(12) 0.15932(7) 0.90396(7) 0.0232(3) Uani 1 1 d . . . . .
H14 H -0.227412 0.177166 0.871972 0.028 Uiso 1 1 calc R U . . .
C16 C 0.10857(12) 0.08306(6) 1.11589(7) 0.0224(3) Uani 1 1 d . . . . .
C1 C 0.58481(12) 0.82183(7) 0.55036(7) 0.0236(3) Uani 1 1 d . . . . .
C80 C 0.23097(11) 0.65013(7) 0.55093(7) 0.0229(3) Uani 1 1 d . . . . .
C94 C 0.48613(12) 0.97031(7) 0.67330(7) 0.0232(3) Uani 1 1 d . . . . .
C23 C 0.24794(11) 0.55032(7) 1.07185(7) 0.0227(3) Uani 1 1 d . . . . .
C32 C 0.45641(11) 0.35435(7) 0.82741(7) 0.0217(3) Uani 1 1 d . . . . .
C4 C 0.68353(12) 1.08208(7) 0.57898(7) 0.0253(3) Uani 1 1 d . . . . .
C85 C 0.26028(12) 0.67831(7) 0.50030(8) 0.0273(3) Uani 1 1 d . . . . .
C47 C 0.36561(12) 0.43740(7) 0.78150(7) 0.0242(3) Uani 1 1 d . . . . .
C2 C 0.52373(12) 0.81476(7) 0.59408(7) 0.0247(3) Uani 1 1 d . . . . .
H2 H 0.499119 0.771506 0.598106 0.030 Uiso 1 1 calc R U . . .
C53 C 0.10480(12) 0.15928(7) 0.93911(7) 0.0224(3) Uani 1 1 d . . . . .
C67 C 0.18874(12) 0.38452(7) 0.47198(7) 0.0244(3) Uani 1 1 d . . . . .
C58 C 0.15994(12) 0.12747(7) 0.90224(7) 0.0247(3) Uani 1 1 d . . . . .
C9 C 0.23499(11) 0.36405(6) 0.86678(7) 0.0217(3) Uani 1 1 d . . . . .
C54 C 0.15696(12) 0.21617(7) 0.98559(7) 0.0260(3) Uani 1 1 d . . . . .
C22 C 0.23776(12) 0.60960(7) 1.10366(8) 0.0264(3) Uani 1 1 d . . . . .
H22 H 0.254378 0.617642 1.150361 0.032 Uiso 1 1 calc R U . . .
C99 C 0.58061(13) 1.00493(7) 0.72032(7) 0.0255(3) Uani 1 1 d . . . . .
C37 C 0.51206(13) 0.61538(8) 0.87081(8) 0.0284(3) Uani 1 1 d . . . . .
H37 H 0.546378 0.590837 0.845965 0.034 Uiso 1 1 calc R U . . .
C81 C 0.18344(12) 0.68307(7) 0.59202(8) 0.0250(3) Uani 1 1 d . . . . .
C33 C 0.43916(12) 0.63208(7) 0.96035(8) 0.0263(3) Uani 1 1 d . . . . .
H33 H 0.422399 0.618692 0.997773 0.032 Uiso 1 1 calc R U . . .
C8 C 0.01656(11) 0.52444(7) 0.38163(7) 0.0251(3) Uani 1 1 d . . . . .
C95 C 0.38698(13) 0.98332(7) 0.67505(7) 0.0260(3) Uani 1 1 d . . . . .
C140 C 0.25031(13) 0.18860(7) 1.20769(8) 0.0290(3) Uani 1 1 d . . . . .
C57 C 0.26821(13) 0.15161(7) 0.91372(8) 0.0296(3) Uani 1 1 d . . . . .
H57 H 0.306765 0.130039 0.889494 0.035 Uiso 1 1 calc R U . . .
C49 C 0.49516(13) 0.39806(8) 0.73498(8) 0.0286(3) Uani 1 1 d . . . . .
H49 H 0.534006 0.399276 0.703706 0.034 Uiso 1 1 calc R U . . .
C108 C 0.66230(12) 0.87024(7) 0.42542(7) 0.0248(3) Uani 1 1 d . . . . .
C98 C 0.57379(14) 1.05312(7) 0.76861(8) 0.0295(3) Uani 1 1 d . . . . .
H98 H 0.636790 1.077005 0.800488 0.035 Uiso 1 1 calc R U . . .
C34 C 0.41389(13) 0.68896(7) 0.94197(8) 0.0313(3) Uani 1 1 d . . . . .
H34 H 0.380617 0.713922 0.967186 0.038 Uiso 1 1 calc R U . . .
C79 C 0.40237(12) 0.41190(7) 0.54461(8) 0.0279(3) Uani 1 1 d . . . . .
H79A H 0.469272 0.425801 0.580292 0.042 Uiso 1 1 calc R U . . .
H79B H 0.417163 0.409764 0.501994 0.042 Uiso 1 1 calc R U . . .
H79C H 0.367129 0.369155 0.548431 0.042 Uiso 1 1 calc R U . . .
C131 C 0.82031(13) 1.16541(7) 0.65557(8) 0.0303(3) Uani 1 1 d . . . . .
H131 H 0.840351 1.198715 0.692975 0.036 Uiso 1 1 calc R U . . .
C141 C 0.16940(13) 0.15072(8) 1.22391(8) 0.0298(3) Uani 1 1 d . . . . .
H141 H 0.161432 0.160449 1.266652 0.036 Uiso 1 1 calc R U . . .
C24 C 0.15991(13) 0.57345(7) 0.89191(8) 0.0287(3) Uani 1 1 d . . . . .
H24A H 0.110999 0.531030 0.875496 0.034 Uiso 1 1 calc R U . . .
H24B H 0.225985 0.569915 0.880109 0.034 Uiso 1 1 calc R U . . .
C55 C 0.26446(13) 0.23872(7) 0.99476(8) 0.0297(3) Uani 1 1 d . . . . .
H55 H 0.300355 0.276925 1.025506 0.036 Uiso 1 1 calc R U . . .
C21 C 0.20399(12) 0.65644(7) 1.06822(8) 0.0292(3) Uani 1 1 d . . . . .
H21 H 0.198722 0.696590 1.090612 0.035 Uiso 1 1 calc R U . . .
C48 C 0.42196(13) 0.43795(7) 0.73537(7) 0.0278(3) Uani 1 1 d . . . . .
H48 H 0.410269 0.465904 0.703791 0.033 Uiso 1 1 calc R U . . .
C26 C 0.28253(12) 0.50017(7) 1.11305(7) 0.0263(3) Uani 1 1 d . . . . .
H26A H 0.356269 0.516740 1.141709 0.032 Uiso 1 1 calc R U . . .
H26B H 0.282638 0.460704 1.083382 0.032 Uiso 1 1 calc R U . . .
C97 C 0.47566(14) 1.06644(7) 0.77043(8) 0.0303(3) Uani 1 1 d . . . . .
H97 H 0.471849 1.099346 0.803441 0.036 Uiso 1 1 calc R U . . .
C20 C 0.17777(12) 0.64490(7) 0.99999(8) 0.0276(3) Uani 1 1 d . . . . .
H20 H 0.153237 0.677025 0.975901 0.033 Uiso 1 1 calc R U . . .
C90 C 0.13785(14) 0.32573(7) 0.55965(9) 0.0322(4) Uani 1 1 d . . . . .
H90A H 0.065588 0.303868 0.557741 0.039 Uiso 1 1 calc R U . . .
H90B H 0.150222 0.370299 0.583744 0.039 Uiso 1 1 calc R U . . .
C56 C 0.32001(13) 0.20627(8) 0.95969(8) 0.0314(3) Uani 1 1 d . . . . .
H56 H 0.393861 0.221680 0.967308 0.038 Uiso 1 1 calc R U . . .
C78 C 0.43026(13) 0.63797(7) 0.62620(8) 0.0300(3) Uani 1 1 d . . . . .
H78A H 0.469358 0.654939 0.597069 0.045 Uiso 1 1 calc R U . . .
H78B H 0.479709 0.625582 0.663517 0.045 Uiso 1 1 calc R U . . .
H78C H 0.395996 0.671268 0.642597 0.045 Uiso 1 1 calc R U . . .
C139 C 0.26107(13) 0.17130(7) 1.14517(8) 0.0299(3) Uani 1 1 d . . . . .
H139 H 0.317021 0.195318 1.133018 0.036 Uiso 1 1 calc R U . . .
C112 C 0.79601(13) 0.90492(8) 0.53262(8) 0.0312(3) Uani 1 1 d . . . . .
C125 C 0.03777(13) 0.53008(8) 0.27302(8) 0.0312(3) Uani 1 1 d . . . . .
H125 H 0.038039 0.508177 0.231652 0.037 Uiso 1 1 calc R U . . .
C96 C 0.38396(14) 1.03202(7) 0.72447(8) 0.0284(3) Uani 1 1 d . . . . .
H96 H 0.317317 1.041454 0.726295 0.034 Uiso 1 1 calc R U . . .
C40 C -0.23099(13) 0.07267(7) 1.03562(8) 0.0277(3) Uani 1 1 d . . . . .
C30 C 0.47645(13) 0.30736(7) 0.87491(7) 0.0254(3) Uani 1 1 d . . . . .
H30A H 0.428567 0.309833 0.903002 0.030 Uiso 1 1 calc R U . . .
H30B H 0.550506 0.320516 0.904051 0.030 Uiso 1 1 calc R U . . .
C38 C 0.06108(12) 0.43270(7) 0.96365(8) 0.0272(3) Uani 1 1 d . . . . .
H38A H 0.026579 0.465935 0.943724 0.041 Uiso 1 1 calc R U . . .
H38B H 0.077205 0.442610 1.011706 0.041 Uiso 1 1 calc R U . . .
H38C H 0.013360 0.390498 0.947181 0.041 Uiso 1 1 calc R U . . .
C68 C 0.14254(12) 0.32866(7) 0.49034(8) 0.0276(3) Uani 1 1 d . . . . .
C138 C 0.19185(13) 0.11973(7) 1.10020(8) 0.0275(3) Uani 1 1 d . . . . .
H138 H 0.201407 0.109247 1.057994 0.033 Uiso 1 1 calc R U . . .
C134 C 0.75898(14) 1.06819(8) 0.54840(8) 0.0317(3) Uani 1 1 d . . . . .
H134 H 0.739256 1.034153 0.511678 0.038 Uiso 1 1 calc R U . . .
C132 C 0.89563(13) 1.15309(7) 0.62461(8) 0.0296(3) Uani 1 1 d . . . . .
C123 C 0.05563(13) 0.62724(8) 0.34614(8) 0.0310(3) Uani 1 1 d . . . . .
H123 H 0.067867 0.673032 0.355673 0.037 Uiso 1 1 calc R U . . .
C72 C 0.19729(13) 0.38483(8) 0.40766(8) 0.0315(3) Uani 1 1 d . . . . .
C142 C 0.09992(13) 0.09907(7) 1.17944(7) 0.0262(3) Uani 1 1 d . . . . .
H142 H 0.045649 0.074183 1.192313 0.031 Uiso 1 1 calc R U . . .
C51 C -0.04830(13) 0.20587(7) 0.85242(8) 0.0295(3) Uani 1 1 d . . . . .
H51A H -0.023247 0.180796 0.820241 0.044 Uiso 1 1 calc R U . . .
H51B H 0.008188 0.242528 0.877413 0.044 Uiso 1 1 calc R U . . .
H51C H -0.110884 0.221821 0.829304 0.044 Uiso 1 1 calc R U . . .
C130 C 0.71695(13) 1.13098(7) 0.63398(8) 0.0284(3) Uani 1 1 d . . . . .
H130 H 0.667920 1.140771 0.656969 0.034 Uiso 1 1 calc R U . . .
C36 C 0.48546(14) 0.67268(8) 0.85249(8) 0.0335(4) Uani 1 1 d . . . . .
H36 H 0.501604 0.686303 0.814983 0.040 Uiso 1 1 calc R U . . .
C106 C 0.46155(15) 0.84198(8) 0.69137(9) 0.0332(4) Uani 1 1 d . . . . .
H10A H 0.446363 0.794746 0.685801 0.050 Uiso 1 1 calc R U . . .
H10B H 0.397896 0.858417 0.694228 0.050 Uiso 1 1 calc R U . . .
H10C H 0.519723 0.859526 0.731901 0.050 Uiso 1 1 calc R U . . .
C113 C 0.54958(13) 0.84357(8) 0.38285(8) 0.0287(3) Uani 1 1 d . . . . .
H11A H 0.526002 0.875138 0.354418 0.034 Uiso 1 1 calc R U . . .
H11B H 0.502916 0.838639 0.411697 0.034 Uiso 1 1 calc R U . . .
C84 C 0.23846(13) 0.73914(8) 0.49113(8) 0.0321(3) Uani 1 1 d . . . . .
H84 H 0.257571 0.758685 0.457223 0.039 Uiso 1 1 calc R U . . .
C117 C 0.28398(14) 0.94620(8) 0.62653(8) 0.0333(4) Uani 1 1 d . . . . .
H11C H 0.299958 0.912410 0.596677 0.040 Uiso 1 1 calc R U . . .
H11D H 0.250109 0.976003 0.599310 0.040 Uiso 1 1 calc R U . . .
C124 C 0.05790(12) 0.59723(8) 0.28497(8) 0.0295(3) Uani 1 1 d . . . . .
C86 C 0.15845(13) 0.65751(7) 0.65013(8) 0.0288(3) Uani 1 1 d . . . . .
H86A H 0.165021 0.611623 0.647303 0.035 Uiso 1 1 calc R U . . .
H86B H 0.084025 0.659727 0.648199 0.035 Uiso 1 1 calc R U . . .
C35 C 0.43591(13) 0.71051(7) 0.88760(8) 0.0328(4) Uani 1 1 d . . . . .
C133 C 0.86301(14) 1.10314(8) 0.57045(9) 0.0335(4) Uani 1 1 d . . . . .
H133 H 0.912705 1.092788 0.548224 0.040 Uiso 1 1 calc R U . . .
C122 C 0.03590(12) 0.59174(8) 0.39337(8) 0.0276(3) Uani 1 1 d . . . . .
H122 H 0.035565 0.613780 0.434669 0.033 Uiso 1 1 calc R U . . .
C41 C -0.19596(14) 0.10892(8) 1.09978(8) 0.0322(4) Uani 1 1 d . . . . .
C59 C 0.09515(14) 0.24960(7) 1.02472(8) 0.0317(3) Uani 1 1 d . . . . .
H59A H 0.063921 0.218013 1.048080 0.038 Uiso 1 1 calc R U . . .
H59B H 0.035570 0.262543 0.993371 0.038 Uiso 1 1 calc R U . . .
C61 C 0.10566(13) 0.06912(7) 0.84901(8) 0.0288(3) Uani 1 1 d . . . . .
H61A H 0.029537 0.058555 0.846617 0.035 Uiso 1 1 calc R U . . .
H61B H 0.137787 0.031691 0.861107 0.035 Uiso 1 1 calc R U . . .
C83 C 0.18931(14) 0.77147(7) 0.53080(9) 0.0334(4) Uani 1 1 d . . . . .
H83 H 0.173884 0.812570 0.523543 0.040 Uiso 1 1 calc R U . . .
C82 C 0.16285(13) 0.74395(7) 0.58075(8) 0.0308(3) Uani 1 1 d . . . . .
H82 H 0.130017 0.766692 0.608076 0.037 Uiso 1 1 calc R U . . .
C111 C 0.87273(14) 0.91806(9) 0.50053(9) 0.0360(4) Uani 1 1 d . . . . .
H111 H 0.944783 0.933813 0.525848 0.043 Uiso 1 1 calc R U . . .
C105 C 0.62697(14) 0.76304(7) 0.52991(8) 0.0308(3) Uani 1 1 d . . . . .
H10D H 0.704375 0.771345 0.549102 0.046 Uiso 1 1 calc R U . . .
H10E H 0.609094 0.753863 0.481725 0.046 Uiso 1 1 calc R U . . .
H10F H 0.594752 0.725857 0.545662 0.046 Uiso 1 1 calc R U . . .
C52 C -0.32646(13) 0.15328(8) 0.95619(8) 0.0302(3) Uani 1 1 d . . . . .
H52A H -0.347562 0.182001 0.924538 0.045 Uiso 1 1 calc R U . . .
H52B H -0.313880 0.176171 1.001047 0.045 Uiso 1 1 calc R U . . .
H52C H -0.383260 0.115155 0.947108 0.045 Uiso 1 1 calc R U . . .
C126 C 0.01728(12) 0.49419(8) 0.31987(8) 0.0288(3) Uani 1 1 d . . . . .
H126 H 0.003527 0.448391 0.309875 0.035 Uiso 1 1 calc R U . . .
C110 C 0.84617(14) 0.90859(8) 0.43207(9) 0.0342(4) Uani 1 1 d . . . . .
H110 H 0.899215 0.919137 0.410902 0.041 Uiso 1 1 calc R U . . .
C109 C 0.74224(13) 0.88380(8) 0.39518(8) 0.0298(3) Uani 1 1 d . . . . .
H109 H 0.724626 0.875781 0.348431 0.036 Uiso 1 1 calc R U . . .
C28 C 0.28481(13) 0.48012(8) 0.78266(8) 0.0291(3) Uani 1 1 d . . . . .
H28A H 0.215395 0.452130 0.777487 0.035 Uiso 1 1 calc R U . . .
H28B H 0.306579 0.507767 0.826627 0.035 Uiso 1 1 calc R U . . .
C25 C 0.10909(15) 0.62333(8) 0.85590(9) 0.0365(4) Uani 1 1 d . . . . .
H25A H 0.158668 0.665030 0.869089 0.055 Uiso 1 1 calc R U . . .
H25B H 0.043667 0.627698 0.867210 0.055 Uiso 1 1 calc R U . . .
H25C H 0.092208 0.609376 0.808214 0.055 Uiso 1 1 calc R U . . .
C119 C 0.68593(13) 0.98907(7) 0.71714(8) 0.0301(3) Uani 1 1 d . . . . .
H11E H 0.692151 0.992663 0.672530 0.036 Uiso 1 1 calc R U . . .
H11F H 0.685153 0.943479 0.722655 0.036 Uiso 1 1 calc R U . . .
C88 C 0.31271(14) 0.64179(9) 0.45690(9) 0.0347(4) Uani 1 1 d . . . . .
H88A H 0.263103 0.600916 0.433690 0.042 Uiso 1 1 calc R U . . .
H88B H 0.376800 0.630436 0.485566 0.042 Uiso 1 1 calc R U . . .
C31 C 0.45927(15) 0.23744(8) 0.84105(9) 0.0332(4) Uani 1 1 d . . . . .
H31A H 0.470721 0.209415 0.874447 0.050 Uiso 1 1 calc R U . . .
H31B H 0.509641 0.233931 0.815413 0.050 Uiso 1 1 calc R U . . .
H31C H 0.386438 0.224129 0.811561 0.050 Uiso 1 1 calc R U . . .
C63 C -0.11276(15) 0.17014(8) 1.11502(8) 0.0357(4) Uani 1 1 d . . . . .
H63A H -0.140512 0.199783 1.085304 0.043 Uiso 1 1 calc R U . . .
H63B H -0.049003 0.159130 1.104457 0.043 Uiso 1 1 calc R U . . .
C45 C -0.31169(14) 0.01713(8) 1.01721(10) 0.0356(4) Uani 1 1 d . . . . .
C70 C 0.10701(14) 0.27292(9) 0.37861(9) 0.0416(4) Uani 1 1 d . . . . .
H70 H 0.077639 0.234909 0.346459 0.050 Uiso 1 1 calc R U . . .
C91 C 0.21895(15) 0.29020(10) 0.59816(10) 0.0421(4) Uani 1 1 d . . . . .
H91A H 0.207882 0.286962 0.641250 0.063 Uiso 1 1 calc R U . . .
H91B H 0.291001 0.314088 0.604415 0.063 Uiso 1 1 calc R U . . .
H91C H 0.209939 0.246778 0.573483 0.063 Uiso 1 1 calc R U . . .
C71 C 0.15490(15) 0.32821(9) 0.36147(9) 0.0394(4) Uani 1 1 d . . . . .
H71 H 0.158904 0.327538 0.317693 0.047 Uiso 1 1 calc R U . . .
C69 C 0.10190(13) 0.27293(8) 0.44205(9) 0.0364(4) Uani 1 1 d . . . . .
H69 H 0.070244 0.234457 0.453376 0.044 Uiso 1 1 calc R U . . .
C17 C 0.19482(13) 0.30805(8) 0.80991(9) 0.0333(4) Uani 1 1 d . . . . .
H17A H 0.247966 0.280609 0.812562 0.050 Uiso 1 1 calc R U . . .
H17B H 0.182219 0.324545 0.768160 0.050 Uiso 1 1 calc R U . . .
H17C H 0.128237 0.282712 0.812141 0.050 Uiso 1 1 calc R U . . .
C27 C 0.21121(16) 0.48235(9) 1.15621(9) 0.0376(4) Uani 1 1 d . . . . .
H27A H 0.214517 0.520540 1.187860 0.056 Uiso 1 1 calc R U . . .
H27B H 0.235713 0.448423 1.180095 0.056 Uiso 1 1 calc R U . . .
H27C H 0.137737 0.466697 1.128316 0.056 Uiso 1 1 calc R U . . .
C60 C 0.15857(15) 0.30900(8) 1.07513(9) 0.0384(4) Uani 1 1 d . . . . .
H60A H 0.215628 0.296601 1.108042 0.058 Uiso 1 1 calc R U . . .
H60B H 0.111437 0.327556 1.097015 0.058 Uiso 1 1 calc R U . . .
H60C H 0.189449 0.341045 1.052761 0.058 Uiso 1 1 calc R U . . .
C120 C 0.78452(14) 1.03063(8) 0.76749(9) 0.0359(4) Uani 1 1 d . . . . .
H12A H 0.848133 1.017209 0.760162 0.054 Uiso 1 1 calc R U . . .
H12B H 0.782130 1.025442 0.812033 0.054 Uiso 1 1 calc R U . . .
H12C H 0.786841 1.076019 0.762717 0.054 Uiso 1 1 calc R U . . .
C114 C 0.53565(15) 0.77868(9) 0.33924(9) 0.0395(4) Uani 1 1 d . . . . .
H11G H 0.581581 0.782986 0.310471 0.059 Uiso 1 1 calc R U . . .
H11H H 0.461315 0.764925 0.312226 0.059 Uiso 1 1 calc R U . . .
H11I H 0.555113 0.746435 0.367013 0.059 Uiso 1 1 calc R U . . .
C115 C 0.82265(15) 0.91546(11) 0.60711(9) 0.0444(4) Uani 1 1 d . . . . .
H11J H 0.788371 0.950601 0.620868 0.053 Uiso 1 1 calc R U . . .
H11K H 0.790204 0.875736 0.619816 0.053 Uiso 1 1 calc R U . . .
C128 C 0.08526(15) 0.63638(10) 0.23530(9) 0.0397(4) Uani 1 1 d . . . . .
H12D H 0.056858 0.610329 0.191055 0.060 Uiso 1 1 calc R U . . .
H12E H 0.162684 0.649112 0.246057 0.060 Uiso 1 1 calc R U . . .
H12F H 0.053984 0.675091 0.236563 0.060 Uiso 1 1 calc R U . . .
C29 C 0.26922(14) 0.52330(8) 0.73080(9) 0.0345(4) Uani 1 1 d . . . . .
H29A H 0.336769 0.552286 0.735942 0.052 Uiso 1 1 calc R U . . .
H29B H 0.215989 0.548876 0.736085 0.052 Uiso 1 1 calc R U . . .
H29C H 0.244803 0.496645 0.686820 0.052 Uiso 1 1 calc R U . . .
C144 C 0.32047(15) 0.24761(8) 1.25442(9) 0.0386(4) Uani 1 1 d . . . . .
H14A H 0.320468 0.243696 1.299635 0.058 Uiso 1 1 calc R U . . .
H14B H 0.293333 0.286181 1.242635 0.058 Uiso 1 1 calc R U . . .
H14C H 0.393152 0.251284 1.251338 0.058 Uiso 1 1 calc R U . . .
C136 C 1.00741(14) 1.19233(9) 0.64712(10) 0.0417(4) Uani 1 1 d . . . . .
H13A H 1.057103 1.165428 0.666190 0.063 Uiso 1 1 calc R U . . .
H13B H 1.012107 1.229457 0.680430 0.063 Uiso 1 1 calc R U . . .
H13C H 1.025612 1.207591 0.609349 0.063 Uiso 1 1 calc R U . . .
C92 C 0.25358(15) 0.44564(9) 0.39149(9) 0.0375(4) Uani 1 1 d . . . . .
H92A H 0.324734 0.459263 0.424240 0.045 Uiso 1 1 calc R U . . .
H92B H 0.213264 0.480232 0.396988 0.045 Uiso 1 1 calc R U . . .
C44 C -0.35510(16) -0.00280(10) 1.06601(12) 0.0468(5) Uani 1 1 d . . . . .
H44 H -0.409062 -0.040556 1.055390 0.056 Uiso 1 1 calc R U . . .
C65 C -0.35165(15) -0.01609(9) 0.94561(10) 0.0415(4) Uani 1 1 d . . . . .
H65A H -0.390045 0.012694 0.919198 0.050 Uiso 1 1 calc R U . . .
H65B H -0.289232 -0.021055 0.930112 0.050 Uiso 1 1 calc R U . . .
C42 C -0.24243(17) 0.08704(10) 1.14627(10) 0.0440(5) Uani 1 1 d . . . . .
H42 H -0.220088 0.110470 1.189998 0.053 Uiso 1 1 calc R U . . .
C87 C 0.23249(17) 0.69557(8) 0.71588(9) 0.0415(4) Uani 1 1 d . . . . .
H87A H 0.211576 0.678710 0.752164 0.062 Uiso 1 1 calc R U . . .
H87B H 0.227573 0.741232 0.718430 0.062 Uiso 1 1 calc R U . . .
H87C H 0.305816 0.691180 0.719233 0.062 Uiso 1 1 calc R U . . .
C43 C -0.32025(17) 0.03198(11) 1.12982(11) 0.0504(5) Uani 1 1 d . . . . .
H43 H -0.350365 0.017652 1.162388 0.060 Uiso 1 1 calc R U . . .
C39 C 0.40486(18) 0.77219(8) 0.86771(10) 0.0471(5) Uani 1 1 d . . . . .
H39A H 0.327422 0.765267 0.849328 0.071 Uiso 1 1 calc R U . . .
H39B H 0.438537 0.784824 0.834434 0.071 Uiso 1 1 calc R U . . .
H39C H 0.428478 0.806489 0.906464 0.071 Uiso 1 1 calc R U . . .
C89 C 0.34526(16) 0.67760(10) 0.40576(10) 0.0438(4) Uani 1 1 d . . . . .
H89A H 0.394826 0.718126 0.427969 0.066 Uiso 1 1 calc R U . . .
H89B H 0.282020 0.687010 0.375346 0.066 Uiso 1 1 calc R U . . .
H89C H 0.379887 0.650719 0.381030 0.066 Uiso 1 1 calc R U . . .
C118 C 0.20528(16) 0.91431(10) 0.65939(11) 0.0495(5) Uani 1 1 d . . . . .
H11L H 0.140816 0.890597 0.625391 0.074 Uiso 1 1 calc R U . . .
H11M H 0.186811 0.947580 0.687732 0.074 Uiso 1 1 calc R U . . .
H11N H 0.237847 0.884328 0.686075 0.074 Uiso 1 1 calc R U . . .
C64 C -0.07827(18) 0.20636(11) 1.18602(9) 0.0516(5) Uani 1 1 d . . . . .
H64A H -0.052176 0.177418 1.216316 0.077 Uiso 1 1 calc R U . . .
H64B H -0.139084 0.221270 1.196051 0.077 Uiso 1 1 calc R U . . .
H64C H -0.021465 0.243593 1.191169 0.077 Uiso 1 1 calc R U . . .
C93 C 0.26775(18) 0.44060(11) 0.32306(10) 0.0506(5) Uani 1 1 d . . . . .
H93A H 0.304634 0.482349 0.317888 0.076 Uiso 1 1 calc R U . . .
H93B H 0.197909 0.428534 0.289874 0.076 Uiso 1 1 calc R U . . .
H93C H 0.309849 0.407654 0.317246 0.076 Uiso 1 1 calc R U . . .
C62 C 0.11486(18) 0.08002(10) 0.78123(10) 0.0497(5) Uani 1 1 d . . . . .
H62A H 0.190068 0.090410 0.783248 0.075 Uiso 1 1 calc R U . . .
H62B H 0.080541 0.115891 0.768154 0.075 Uiso 1 1 calc R U . . .
H62C H 0.079854 0.040762 0.748838 0.075 Uiso 1 1 calc R U . . .
C66 C -0.42431(16) -0.08174(9) 0.93133(13) 0.0520(5) Uani 1 1 d . . . . .
H66A H -0.387973 -0.110861 0.957448 0.078 Uiso 1 1 calc R U . . .
H66B H -0.442491 -0.099536 0.884316 0.078 Uiso 1 1 calc R U . . .
H66C H -0.489413 -0.077260 0.942990 0.078 Uiso 1 1 calc R U . . .
C116 C 0.93613(18) 0.93169(16) 0.64470(11) 0.0724(8) Uani 1 1 d . . . . .
H11O H 0.971625 0.897349 0.632005 0.109 Uiso 1 1 calc R U . . .
H11P H 0.943508 0.935988 0.691973 0.109 Uiso 1 1 calc R U . . .
H11Q H 0.968824 0.972556 0.635158 0.109 Uiso 1 1 calc R U . . .
H12 H -0.0146(17) 0.0201(10) 1.0846(10) 0.037(5) Uiso 1 1 d . . . . .
H6 H -0.0074(16) 0.4489(11) 0.4169(10) 0.040(5) Uiso 1 1 d . . . . .
H3 H 0.5412(16) 1.0609(10) 0.5848(10) 0.038(5) Uiso 1 1 d . . . . .
H9 H 0.5356(15) 0.5143(9) 0.9162(10) 0.034(5) Uiso 1 1 d . . . . .

loop_
_atom_site_aniso_label
_atom_site_aniso_U_11
_atom_site_aniso_U_22
_atom_site_aniso_U_33
_atom_site_aniso_U_23
_atom_site_aniso_U_13
_atom_site_aniso_U_12
Mg3 0.0161(2) 0.0160(2) 0.0185(2) -0.00045(16) 0.00466(17) 0.00080(16)
Mg1 0.0234(2) 0.0133(2) 0.0186(2) 0.00075(16) 0.00374(18) 0.00363(17)
Mg4 0.0226(2) 0.0133(2) 0.0216(2) 0.00201(17) 0.00689(18) 0.00162(17)
Mg2 0.0208(2) 0.0170(2) 0.0214(2) 0.00205(17) 0.00708(18) 0.00264(17)
N7 0.0184(5) 0.0147(5) 0.0207(6) -0.0005(4) 0.0054(5) 0.0016(4)
N8 0.0206(6) 0.0169(5) 0.0197(6) 0.0003(4) 0.0065(5) 0.0024(4)
N9 0.0205(6) 0.0217(6) 0.0196(6) 0.0025(5) 0.0062(5) 0.0018(5)
N11 0.0247(6) 0.0143(5) 0.0234(6) 0.0009(4) 0.0074(5) 0.0000(4)
N5 0.0231(6) 0.0168(5) 0.0240(6) 0.0048(4) 0.0076(5) 0.0034(4)
N4 0.0245(6) 0.0173(6) 0.0234(6) 0.0024(5) 0.0079(5) 0.0036(5)
N2 0.0283(6) 0.0189(6) 0.0190(6) 0.0017(4) 0.0058(5) 0.0078(5)
N1 0.0295(6) 0.0153(5) 0.0217(6) 0.0000(4) 0.0080(5) 0.0045(5)
N10 0.0248(6) 0.0188(6) 0.0250(6) 0.0032(5) 0.0089(5) 0.0035(5)
N6 0.0233(6) 0.0264(7) 0.0236(6) -0.0034(5) 0.0093(5) 0.0000(5)
N3 0.0272(6) 0.0184(6) 0.0231(6) 0.0002(5) 0.0036(5) 0.0022(5)
N12 0.0269(6) 0.0160(6) 0.0213(6) 0.0016(4) 0.0075(5) 0.0022(5)
C18 0.0154(6) 0.0161(6) 0.0289(7) -0.0019(5) 0.0085(6) -0.0005(5)
C12 0.0171(6) 0.0213(7) 0.0213(7) 0.0016(5) 0.0010(5) -0.0022(5)
C13 0.0312(8) 0.0116(6) 0.0211(7) -0.0009(5) 0.0064(6) 0.0002(5)
C5 0.0255(7) 0.0206(7) 0.0230(7) 0.0062(5) 0.0093(6) 0.0062(6)
C46 0.0223(7) 0.0171(6) 0.0186(7) -0.0026(5) 0.0058(5) -0.0006(5)
C107 0.0297(8) 0.0176(7) 0.0258(7) 0.0021(5) 0.0084(6) 0.0089(6)
C19 0.0190(7) 0.0181(7) 0.0330(8) 0.0005(6) 0.0088(6) 0.0007(5)
C3 0.0266(7) 0.0174(7) 0.0251(7) 0.0021(5) 0.0068(6) 0.0026(5)
C11 0.0182(6) 0.0174(6) 0.0233(7) 0.0034(5) 0.0062(5) 0.0016(5)
C50 0.0268(7) 0.0214(7) 0.0249(7) -0.0031(6) 0.0091(6) 0.0044(6)
C7 0.0236(7) 0.0193(7) 0.0231(7) 0.0036(5) 0.0081(6) 0.0009(5)
C6 0.0210(7) 0.0224(7) 0.0236(7) 0.0054(5) 0.0049(6) 0.0041(5)
C10 0.0220(7) 0.0150(6) 0.0279(7) 0.0002(5) 0.0078(6) -0.0028(5)
C15 0.0261(7) 0.0162(6) 0.0257(7) -0.0016(5) 0.0060(6) 0.0026(5)
C14 0.0288(7) 0.0163(6) 0.0213(7) 0.0017(5) 0.0028(6) 0.0041(5)
C16 0.0276(7) 0.0154(6) 0.0217(7) 0.0023(5) 0.0022(6) 0.0062(5)
C1 0.0288(7) 0.0163(6) 0.0221(7) -0.0012(5) 0.0026(6) 0.0064(6)
C80 0.0219(7) 0.0168(6) 0.0275(7) 0.0047(5) 0.0041(6) 0.0015(5)
C94 0.0356(8) 0.0148(6) 0.0207(7) 0.0031(5) 0.0105(6) 0.0049(6)
C23 0.0176(6) 0.0195(7) 0.0290(7) -0.0026(6) 0.0090(6) -0.0007(5)
C32 0.0247(7) 0.0168(6) 0.0202(7) -0.0027(5) 0.0055(6) 0.0006(5)
C4 0.0270(7) 0.0176(7) 0.0265(7) 0.0074(6) 0.0000(6) 0.0017(6)
C85 0.0259(7) 0.0245(7) 0.0300(8) 0.0083(6) 0.0062(6) 0.0018(6)
C47 0.0272(7) 0.0210(7) 0.0225(7) 0.0002(5) 0.0064(6) 0.0033(6)
C2 0.0319(8) 0.0131(6) 0.0278(7) 0.0019(5) 0.0082(6) 0.0031(5)
C53 0.0257(7) 0.0162(6) 0.0230(7) 0.0045(5) 0.0059(6) -0.0013(5)
C67 0.0237(7) 0.0215(7) 0.0267(7) -0.0002(6) 0.0052(6) 0.0080(6)
C58 0.0289(8) 0.0175(7) 0.0273(7) 0.0052(6) 0.0095(6) 0.0003(6)
C9 0.0242(7) 0.0148(6) 0.0231(7) -0.0001(5) 0.0051(6) 0.0009(5)
C54 0.0316(8) 0.0173(7) 0.0259(7) 0.0030(6) 0.0067(6) -0.0011(6)
C22 0.0220(7) 0.0232(7) 0.0309(8) -0.0066(6) 0.0105(6) -0.0011(6)
C99 0.0362(8) 0.0168(7) 0.0239(7) 0.0031(5) 0.0102(6) 0.0045(6)
C37 0.0299(8) 0.0294(8) 0.0258(8) 0.0054(6) 0.0087(6) 0.0040(6)
C81 0.0238(7) 0.0176(7) 0.0300(8) 0.0016(6) 0.0045(6) 0.0010(5)
C33 0.0267(7) 0.0230(7) 0.0254(7) -0.0002(6) 0.0067(6) -0.0014(6)
C8 0.0183(7) 0.0318(8) 0.0237(7) 0.0032(6) 0.0046(6) 0.0046(6)
C95 0.0368(8) 0.0193(7) 0.0241(7) 0.0038(6) 0.0122(6) 0.0064(6)
C140 0.0329(8) 0.0213(7) 0.0264(8) -0.0006(6) -0.0007(6) 0.0066(6)
C57 0.0296(8) 0.0251(7) 0.0356(9) 0.0074(6) 0.0134(7) 0.0017(6)
C49 0.0344(8) 0.0292(8) 0.0242(7) 0.0003(6) 0.0147(7) 0.0043(6)
C108 0.0318(8) 0.0190(7) 0.0247(7) 0.0027(5) 0.0086(6) 0.0082(6)
C98 0.0415(9) 0.0196(7) 0.0242(7) -0.0009(6) 0.0090(7) 0.0020(6)
C34 0.0310(8) 0.0223(7) 0.0337(8) -0.0049(6) 0.0045(7) 0.0011(6)
C79 0.0271(8) 0.0240(7) 0.0321(8) 0.0027(6) 0.0073(6) 0.0078(6)
C131 0.0361(9) 0.0220(7) 0.0253(8) -0.0003(6) 0.0002(7) 0.0019(6)
C141 0.0387(9) 0.0269(8) 0.0210(7) -0.0007(6) 0.0048(6) 0.0096(7)
C24 0.0304(8) 0.0214(7) 0.0322(8) 0.0029(6) 0.0059(7) 0.0062(6)
C55 0.0331(8) 0.0211(7) 0.0273(8) 0.0037(6) 0.0030(6) -0.0060(6)
C21 0.0253(7) 0.0170(7) 0.0438(9) -0.0066(6) 0.0149(7) 0.0000(6)
C48 0.0362(8) 0.0269(7) 0.0212(7) 0.0051(6) 0.0096(6) 0.0060(6)
C26 0.0292(8) 0.0242(7) 0.0250(7) -0.0015(6) 0.0105(6) 0.0038(6)
C97 0.0486(10) 0.0195(7) 0.0258(8) 0.0001(6) 0.0168(7) 0.0076(7)
C20 0.0241(7) 0.0175(7) 0.0423(9) 0.0028(6) 0.0129(7) 0.0033(6)
C90 0.0364(9) 0.0195(7) 0.0442(10) 0.0035(6) 0.0193(8) 0.0041(6)
C56 0.0260(8) 0.0287(8) 0.0363(9) 0.0090(7) 0.0071(7) -0.0035(6)
C78 0.0269(8) 0.0206(7) 0.0369(9) 0.0033(6) 0.0030(7) 0.0009(6)
C139 0.0303(8) 0.0240(7) 0.0310(8) 0.0025(6) 0.0050(7) 0.0010(6)
C112 0.0297(8) 0.0318(8) 0.0310(8) -0.0003(6) 0.0068(7) 0.0108(6)
C125 0.0280(8) 0.0413(9) 0.0222(7) 0.0003(6) 0.0086(6) 0.0022(7)
C96 0.0405(9) 0.0221(7) 0.0281(8) 0.0048(6) 0.0163(7) 0.0103(6)
C40 0.0292(8) 0.0273(8) 0.0339(8) 0.0113(6) 0.0153(7) 0.0121(6)
C30 0.0307(8) 0.0225(7) 0.0244(7) 0.0016(6) 0.0101(6) 0.0074(6)
C38 0.0212(7) 0.0226(7) 0.0359(8) -0.0024(6) 0.0112(6) -0.0009(6)
C68 0.0233(7) 0.0214(7) 0.0369(9) -0.0004(6) 0.0082(6) 0.0064(6)
C138 0.0329(8) 0.0241(7) 0.0227(7) 0.0014(6) 0.0059(6) 0.0034(6)
C134 0.0387(9) 0.0229(7) 0.0259(8) -0.0023(6) 0.0012(7) 0.0040(6)
C132 0.0269(8) 0.0217(7) 0.0341(8) 0.0087(6) -0.0004(7) 0.0004(6)
C123 0.0338(8) 0.0303(8) 0.0312(8) 0.0077(6) 0.0093(7) 0.0112(7)
C72 0.0340(8) 0.0331(8) 0.0278(8) 0.0011(6) 0.0075(7) 0.0134(7)
C142 0.0332(8) 0.0218(7) 0.0235(7) 0.0043(6) 0.0070(6) 0.0066(6)
C51 0.0359(8) 0.0211(7) 0.0303(8) 0.0069(6) 0.0092(7) 0.0015(6)
C130 0.0315(8) 0.0249(7) 0.0263(8) 0.0033(6) 0.0063(6) 0.0032(6)
C36 0.0392(9) 0.0319(8) 0.0258(8) 0.0102(6) 0.0049(7) 0.0001(7)
C106 0.0473(10) 0.0220(7) 0.0387(9) 0.0095(6) 0.0228(8) 0.0098(7)
C113 0.0343(8) 0.0285(8) 0.0224(7) 0.0002(6) 0.0091(6) 0.0058(6)
C84 0.0345(8) 0.0253(8) 0.0330(8) 0.0127(6) 0.0038(7) 0.0006(6)
C117 0.0362(9) 0.0297(8) 0.0330(9) -0.0024(7) 0.0096(7) 0.0107(7)
C124 0.0250(7) 0.0389(9) 0.0253(8) 0.0094(6) 0.0065(6) 0.0069(6)
C86 0.0330(8) 0.0206(7) 0.0348(8) 0.0028(6) 0.0141(7) 0.0051(6)
C35 0.0342(8) 0.0204(7) 0.0331(9) 0.0029(6) -0.0037(7) -0.0006(6)
C133 0.0332(9) 0.0330(8) 0.0352(9) 0.0052(7) 0.0106(7) 0.0091(7)
C122 0.0289(8) 0.0318(8) 0.0231(7) 0.0032(6) 0.0072(6) 0.0102(6)
C41 0.0379(9) 0.0371(9) 0.0319(8) 0.0132(7) 0.0157(7) 0.0224(7)
C59 0.0383(9) 0.0199(7) 0.0325(8) -0.0032(6) 0.0100(7) -0.0009(6)
C61 0.0300(8) 0.0220(7) 0.0336(8) -0.0009(6) 0.0132(7) 0.0005(6)
C83 0.0367(9) 0.0179(7) 0.0397(9) 0.0075(6) 0.0008(7) 0.0045(6)
C82 0.0306(8) 0.0194(7) 0.0386(9) 0.0005(6) 0.0057(7) 0.0053(6)
C111 0.0270(8) 0.0379(9) 0.0396(9) -0.0019(7) 0.0077(7) 0.0063(7)
C105 0.0424(9) 0.0207(7) 0.0321(8) 0.0029(6) 0.0133(7) 0.0121(7)
C52 0.0308(8) 0.0283(8) 0.0338(8) 0.0054(6) 0.0103(7) 0.0106(6)
C126 0.0276(8) 0.0302(8) 0.0254(8) -0.0008(6) 0.0081(6) -0.0001(6)
C110 0.0329(9) 0.0319(8) 0.0423(10) 0.0057(7) 0.0174(7) 0.0089(7)
C109 0.0380(9) 0.0275(8) 0.0275(8) 0.0060(6) 0.0125(7) 0.0106(7)
C28 0.0328(8) 0.0289(8) 0.0289(8) 0.0073(6) 0.0109(7) 0.0107(6)
C25 0.0433(10) 0.0296(8) 0.0382(9) 0.0112(7) 0.0103(8) 0.0110(7)
C119 0.0344(8) 0.0229(7) 0.0288(8) -0.0022(6) 0.0056(7) 0.0046(6)
C88 0.0361(9) 0.0370(9) 0.0384(9) 0.0158(7) 0.0176(8) 0.0103(7)
C31 0.0452(10) 0.0238(8) 0.0355(9) 0.0055(6) 0.0165(8) 0.0126(7)
C63 0.0458(10) 0.0347(9) 0.0275(8) 0.0022(7) 0.0080(7) 0.0182(8)
C45 0.0325(9) 0.0306(8) 0.0534(11) 0.0158(8) 0.0221(8) 0.0109(7)
C70 0.0358(9) 0.0350(9) 0.0422(10) -0.0166(8) 0.0007(8) 0.0093(7)
C91 0.0404(10) 0.0436(10) 0.0471(11) 0.0148(8) 0.0177(9) 0.0088(8)
C71 0.0429(10) 0.0440(10) 0.0272(8) -0.0064(7) 0.0040(7) 0.0179(8)
C69 0.0282(8) 0.0231(8) 0.0517(11) -0.0060(7) 0.0078(8) 0.0033(6)
C17 0.0311(8) 0.0255(8) 0.0372(9) -0.0110(7) 0.0129(7) -0.0052(6)
C27 0.0505(11) 0.0348(9) 0.0347(9) 0.0062(7) 0.0242(8) 0.0091(8)
C60 0.0482(10) 0.0228(8) 0.0360(9) -0.0058(7) 0.0065(8) 0.0022(7)
C120 0.0364(9) 0.0258(8) 0.0388(9) -0.0004(7) 0.0029(7) 0.0052(7)
C114 0.0415(10) 0.0395(10) 0.0306(9) -0.0106(7) 0.0092(8) 0.0027(8)
C115 0.0349(9) 0.0617(12) 0.0317(9) -0.0007(8) 0.0067(8) 0.0074(9)
C128 0.0424(10) 0.0483(10) 0.0321(9) 0.0146(8) 0.0129(8) 0.0103(8)
C29 0.0351(9) 0.0364(9) 0.0360(9) 0.0136(7) 0.0104(7) 0.0132(7)
C144 0.0406(10) 0.0300(9) 0.0330(9) -0.0058(7) -0.0025(8) 0.0031(7)
C136 0.0313(9) 0.0311(9) 0.0533(11) 0.0064(8) 0.0023(8) -0.0027(7)
C92 0.0449(10) 0.0411(10) 0.0305(9) 0.0080(7) 0.0139(8) 0.0136(8)
C44 0.0412(10) 0.0420(10) 0.0765(15) 0.0306(10) 0.0355(10) 0.0170(8)
C65 0.0354(9) 0.0306(9) 0.0585(12) 0.0098(8) 0.0151(9) 0.0026(7)
C42 0.0561(12) 0.0569(12) 0.0389(10) 0.0235(9) 0.0277(9) 0.0336(10)
C87 0.0624(12) 0.0288(9) 0.0318(9) -0.0017(7) 0.0197(9) -0.0002(8)
C43 0.0569(12) 0.0628(13) 0.0613(13) 0.0401(11) 0.0415(11) 0.0344(11)
C39 0.0586(12) 0.0249(8) 0.0463(11) 0.0053(8) -0.0013(9) 0.0046(8)
C89 0.0432(10) 0.0541(11) 0.0438(10) 0.0220(9) 0.0219(9) 0.0121(9)
C118 0.0398(10) 0.0442(11) 0.0603(13) -0.0130(9) 0.0226(9) -0.0012(8)
C64 0.0609(13) 0.0596(13) 0.0333(10) -0.0057(9) 0.0075(9) 0.0308(11)
C93 0.0594(13) 0.0637(13) 0.0370(10) 0.0117(9) 0.0217(10) 0.0209(11)
C62 0.0606(13) 0.0475(11) 0.0367(10) -0.0094(8) 0.0250(9) -0.0081(9)
C66 0.0353(10) 0.0319(10) 0.0871(16) 0.0129(10) 0.0158(10) 0.0033(8)
C116 0.0427(12) 0.117(2) 0.0388(12) 0.0090(13) 0.0011(10) -0.0167(13)

loop_
_atom_type_symbol
_atom_type_description
_atom_type_scat_dispersion_real
_atom_type_scat_dispersion_imag
_atom_type_scat_source
C C 0.0181 0.0091 'International Tables Vol C Tables 4.2.6.8 and 6.1.1.4'
H H 0.0000 0.0000 'International Tables Vol C Tables 4.2.6.8 and 6.1.1.4'
Mg Mg 0.1719 0.1771 'International Tables Vol C Tables 4.2.6.8 and 6.1.1.4'
N N 0.0311 0.0180 'International Tables Vol C Tables 4.2.6.8 and 6.1.1.4'

loop_
_geom_angle_atom_site_label_1
_geom_angle_atom_site_label_2
_geom_angle_atom_site_label_3
_geom_angle
_geom_angle_site_symmetry_1
_geom_angle_site_symmetry_3
_geom_angle_publ_flag
N7 Mg3 Mg3 133.71(4) . 2_667 ?
N7 Mg3 N9 109.92(5) . 2_667 ?
N7 Mg3 N9 129.73(5) . . ?
N8 Mg3 Mg3 130.99(4) . 2_667 ?
N8 Mg3 N7 95.30(5) . . ?
N8 Mg3 N9 129.06(5) . 2_667 ?
N8 Mg3 N9 107.32(5) . . ?
N9 Mg3 Mg3 45.14(4) . 2_667 ?
N9 Mg3 Mg3 44.68(3) 2_667 2_667 ?
N9 Mg3 N9 89.82(5) . 2_667 ?
N2 Mg1 Mg1 132.66(4) . 2_676 ?
N2 Mg1 N1 94.32(5) . . ?
N2 Mg1 N3 129.39(6) . . ?
N2 Mg1 N3 109.57(5) . 2_676 ?
N1 Mg1 Mg1 133.01(4) . 2_676 ?
N1 Mg1 N3 131.14(6) . 2_676 ?
N1 Mg1 N3 108.17(5) . . ?
N3 Mg1 Mg1 43.96(3) 2_676 2_676 ?
N3 Mg1 Mg1 45.04(4) . 2_676 ?
N3 Mg1 N3 89.00(5) . 2_676 ?
N11 Mg4 Mg4 134.69(4) . 2_557 ?
N11 Mg4 N12 114.16(5) . 2_557 ?
N11 Mg4 N12 127.83(5) . . ?
N10 Mg4 Mg4 134.10(4) . 2_557 ?
N10 Mg4 N11 91.10(5) . . ?
N10 Mg4 N12 130.75(5) . 2_557 ?
N10 Mg4 N12 110.95(5) . . ?
N12 Mg4 Mg4 43.57(3) . 2_557 ?
N12 Mg4 Mg4 43.23(3) 2_557 2_557 ?
N12 Mg4 N12 86.80(5) . 2_557 ?
N5 Mg2 Mg2 133.68(4) . 2_566 ?
N5 Mg2 N4 91.49(5) . . ?
N5 Mg2 N6 127.24(5) . . ?
N5 Mg2 N6 113.75(5) . 2_566 ?
N4 Mg2 Mg2 134.56(4) . 2_566 ?
N4 Mg2 N6 110.20(5) . . ?
N4 Mg2 N6 132.61(5) . 2_566 ?
N6 Mg2 Mg2 43.33(3) . 2_566 ?
N6 Mg2 Mg2 43.02(4) 2_566 2_566 ?
N6 Mg2 N6 86.35(5) . 2_566 ?
C18 N7 Mg3 124.24(9) . . ?
C11 N7 Mg3 117.07(9) . . ?
C11 N7 C18 118.29(11) . . ?
C46 N8 Mg3 121.42(9) . . ?
C9 N8 Mg3 119.14(9) . . ?
C9 N8 C46 118.91(11) . . ?
Mg3 N9 Mg3 90.18(5) . 2_667 ?
Mg3 N9 H9 107.1(13) . . ?
Mg3 N9 H9 106.1(12) 2_667 . ?
C12 N9 Mg3 123.76(9) . 2_667 ?
C12 N9 Mg3 119.07(9) . . ?
C12 N9 H9 108.5(12) . . ?
C13 N11 Mg4 120.50(10) . . ?
C13 N11 C53 116.92(12) . . ?
C53 N11 Mg4 122.57(9) . . ?
C7 N5 Mg2 122.22(9) . . ?
C7 N5 C80 117.14(12) . . ?
C80 N5 Mg2 120.65(9) . . ?
C5 N4 Mg2 123.33(9) . . ?
C5 N4 C67 117.34(12) . . ?
C67 N4 Mg2 118.66(9) . . ?
C107 N2 Mg1 121.60(9) . . ?
C1 N2 Mg1 118.66(10) . . ?
C1 N2 C107 119.66(12) . . ?
C3 N1 Mg1 119.55(10) . . ?
C3 N1 C94 118.31(12) . . ?
C94 N1 Mg1 121.89(9) . . ?
C15 N10 Mg4 123.01(10) . . ?
C15 N10 C40 117.89(12) . . ?
C40 N10 Mg4 119.10(9) . . ?
Mg2 N6 Mg2 93.65(5) . 2_566 ?
Mg2 N6 H6 103.5(13) . . ?
Mg2 N6 H6 102.9(13) 2_566 . ?
C8 N6 Mg2 127.41(10) . 2_566 ?
C8 N6 Mg2 118.18(9) . . ?
C8 N6 H6 108.0(13) . . ?
Mg1 N3 Mg1 91.00(5) . 2_676 ?
Mg1 N3 H3 101.3(12) . . ?
Mg1 N3 H3 103.7(12) 2_676 . ?
C4 N3 Mg1 123.47(10) . 2_676 ?
C4 N3 Mg1 127.07(10) . . ?
C4 N3 H3 106.6(12) . . ?
Mg4 N12 Mg4 93.20(5) . 2_557 ?
Mg4 N12 H12 98.2(13) 2_557 . ?
Mg4 N12 H12 103.0(14) . . ?
C16 N12 Mg4 118.33(9) . . ?
C16 N12 Mg4 132.44(10) . 2_557 ?
C16 N12 H12 107.1(13) . . ?
C19 C18 N7 118.47(13) . . ?
C23 C18 N7 120.76(13) . . ?
C23 C18 C19 120.67(13) . . ?
C37 C12 N9 123.76(13) . . ?
C33 C12 N9 119.17(13) . . ?
C33 C12 C37 117.06(14) . . ?
N11 C13 C14 124.90(13) . . ?
N11 C13 C51 119.29(13) . . ?
C14 C13 C51 115.78(13) . . ?
N4 C5 C6 124.00(13) . . ?
N4 C5 C79 120.91(13) . . ?
C6 C5 C79 115.07(13) . . ?
C32 C46 N8 122.10(13) . . ?
C32 C46 C47 120.77(13) . . ?
C47 C46 N8 117.05(12) . . ?
C108 C107 N2 121.26(13) . . ?
C108 C107 C112 120.50(14) . . ?
C112 C107 N2 118.07(13) . . ?
C18 C19 C24 119.57(12) . . ?
C20 C19 C18 118.68(14) . . ?
C20 C19 C24 121.74(14) . . ?
N1 C3 C2 123.88(14) . . ?
N1 C3 C106 120.22(13) . . ?
C2 C3 C106 115.85(13) . . ?
N7 C11 C10 124.83(13) . . ?
N7 C11 C38 119.22(12) . . ?
C10 C11 C38 115.92(12) . . ?
C32 C50 H50 119.3 . . ?
C49 C50 H50 119.3 . . ?
C49 C50 C32 121.49(14) . . ?
N5 C7 C6 124.76(13) . . ?
N5 C7 C78 120.56(13) . . ?
C6 C7 C78 114.67(13) . . ?
C5 C6 H6A 115.5 . . ?
C7 C6 C5 129.10(14) . . ?
C7 C6 H6A 115.5 . . ?
C11 C10 H10 114.9 . . ?
C11 C10 C9 130.19(13) . . ?
C9 C10 H10 114.9 . . ?
N10 C15 C14 123.69(13) . . ?
N10 C15 C52 120.46(13) . . ?
C14 C15 C52 115.82(13) . . ?
C13 C14 C15 128.61(14) . . ?
C13 C14 H14 115.7 . . ?
C15 C14 H14 115.7 . . ?
C138 C16 N12 120.40(13) . . ?
C138 C16 C142 117.22(13) . . ?
C142 C16 N12 122.34(14) . . ?
N2 C1 C2 124.52(13) . . ?
N2 C1 C105 119.53(13) . . ?
C2 C1 C105 115.93(13) . . ?
C85 C80 N5 118.55(13) . . ?
C81 C80 N5 120.62(13) . . ?
C81 C80 C85 120.79(13) . . ?
C99 C94 N1 117.58(13) . . ?
C95 C94 N1 121.45(13) . . ?
C95 C94 C99 120.94(13) . . ?
C18 C23 C26 122.67(12) . . ?
C22 C23 C18 118.55(14) . . ?
C22 C23 C26 118.78(14) . . ?
C46 C32 C30 122.78(13) . . ?
C50 C32 C46 118.25(13) . . ?
C50 C32 C30 118.98(13) . . ?
C134 C4 N3 120.26(14) . . ?
C134 C4 C130 117.31(14) . . ?
C130 C4 N3 122.43(14) . . ?
C80 C85 C88 119.70(13) . . ?
C84 C85 C80 118.55(15) . . ?
C84 C85 C88 121.74(14) . . ?
C46 C47 C28 119.37(13) . . ?
C48 C47 C46 118.88(14) . . ?
C48 C47 C28 121.75(14) . . ?
C3 C2 H2 115.3 . . ?
C1 C2 C3 129.48(13) . . ?
C1 C2 H2 115.3 . . ?
C58 C53 N11 121.78(12) . . ?
C58 C53 C54 120.61(14) . . ?
C54 C53 N11 117.54(13) . . ?
C68 C67 N4 120.64(13) . . ?
C68 C67 C72 121.54(14) . . ?
C72 C67 N4 117.80(14) . . ?
C53 C58 C61 122.30(13) . . ?
C57 C58 C53 118.69(14) . . ?
C57 C58 C61 118.98(14) . . ?
N8 C9 C10 123.65(12) . . ?
N8 C9 C17 120.00(13) . . ?
C10 C9 C17 116.31(13) . . ?
C53 C54 C59 119.41(14) . . ?
C55 C54 C53 118.57(14) . . ?
C55 C54 C59 122.00(14) . . ?
C23 C22 H22 119.5 . . ?
C21 C22 C23 121.10(15) . . ?
C21 C22 H22 119.5 . . ?
C94 C99 C119 119.36(13) . . ?
C98 C99 C94 118.74(15) . . ?
C98 C99 C119 121.90(14) . . ?
C12 C37 H37 119.7 . . ?
C36 C37 C12 120.62(15) . . ?
C36 C37 H37 119.7 . . ?
C80 C81 C86 122.93(13) . . ?
C80 C81 C82 118.53(14) . . ?
C82 C81 C86 118.46(14) . . ?
C12 C33 H33 119.1 . . ?
C34 C33 C12 121.76(15) . . ?
C34 C33 H33 119.1 . . ?
C122 C8 N6 119.61(13) . . ?
C122 C8 C126 117.08(14) . . ?
C126 C8 N6 123.29(14) . . ?
C94 C95 C96 118.33(15) . . ?
C94 C95 C117 122.43(13) . . ?
C96 C95 C117 119.23(14) . . ?
C141 C140 C139 117.07(14) . . ?
C141 C140 C144 121.58(15) . . ?
C139 C140 C144 121.30(16) . . ?
C58 C57 H57 119.5 . . ?
C56 C57 C58 121.05(15) . . ?
C56 C57 H57 119.5 . . ?
C50 C49 H49 120.1 . . ?
C50 C49 C48 119.84(14) . . ?
C48 C49 H49 120.1 . . ?
C107 C108 C113 122.08(14) . . ?
C109 C108 C107 118.82(14) . . ?
C109 C108 C113 119.10(14) . . ?
C99 C98 H98 119.7 . . ?
C97 C98 C99 120.58(15) . . ?
C97 C98 H98 119.7 . . ?
C33 C34 H34 119.3 . . ?
C33 C34 C35 121.50(15) . . ?
C35 C34 H34 119.3 . . ?
C5 C79 H79A 109.5 . . ?
C5 C79 H79B 109.5 . . ?
C5 C79 H79C 109.5 . . ?
H79A C79 H79B 109.5 . . ?
H79A C79 H79C 109.5 . . ?
H79B C79 H79C 109.5 . . ?
C132 C131 H131 118.9 . . ?
C130 C131 H131 118.9 . . ?
C130 C131 C132 122.28(14) . . ?
C140 C141 H141 119.1 . . ?
C142 C141 C140 121.85(14) . . ?
C142 C141 H141 119.1 . . ?
C19 C24 H24A 108.3 . . ?
C19 C24 H24B 108.3 . . ?
C19 C24 C25 116.00(13) . . ?
H24A C24 H24B 107.4 . . ?
C25 C24 H24A 108.3 . . ?
C25 C24 H24B 108.3 . . ?
C54 C55 H55 119.5 . . ?
C56 C55 C54 120.94(14) . . ?
C56 C55 H55 119.5 . . ?
C22 C21 H21 120.0 . . ?
C22 C21 C20 120.04(13) . . ?
C20 C21 H21 120.0 . . ?
C47 C48 H48 119.6 . . ?
C49 C48 C47 120.74(14) . . ?
C49 C48 H48 119.6 . . ?
C23 C26 H26A 108.9 . . ?
C23 C26 H26B 108.9 . . ?
C23 C26 C27 113.37(13) . . ?
H26A C26 H26B 107.7 . . ?
C27 C26 H26A 108.9 . . ?
C27 C26 H26B 108.9 . . ?
C98 C97 H97 120.0 . . ?
C96 C97 C98 120.10(14) . . ?
C96 C97 H97 120.0 . . ?
C19 C20 H20 119.5 . . ?
C21 C20 C19 120.91(15) . . ?
C21 C20 H20 119.5 . . ?
H90A C90 H90B 107.7 . . ?
C68 C90 H90A 108.8 . . ?
C68 C90 H90B 108.8 . . ?
C68 C90 C91 113.64(14) . . ?
C91 C90 H90A 108.8 . . ?
C91 C90 H90B 108.8 . . ?
C57 C56 C55 120.10(15) . . ?
C57 C56 H56 120.0 . . ?
C55 C56 H56 120.0 . . ?
C7 C78 H78A 109.5 . . ?
C7 C78 H78B 109.5 . . ?
C7 C78 H78C 109.5 . . ?
H78A C78 H78B 109.5 . . ?
H78A C78 H78C 109.5 . . ?
H78B C78 H78C 109.5 . . ?
C140 C139 H139 119.2 . . ?
C138 C139 C140 121.54(15) . . ?
C138 C139 H139 119.2 . . ?
C107 C112 C115 118.93(15) . . ?
C111 C112 C107 118.70(15) . . ?
C111 C112 C115 122.36(16) . . ?
C124 C125 H125 119.1 . . ?
C126 C125 H125 119.1 . . ?
C126 C125 C124 121.83(15) . . ?
C95 C96 H96 119.3 . . ?
C97 C96 C95 121.30(15) . . ?
C97 C96 H96 119.3 . . ?
C41 C40 N10 119.15(14) . . ?
C45 C40 N10 118.44(15) . . ?
C45 C40 C41 122.40(15) . . ?
C32 C30 H30A 108.8 . . ?
C32 C30 H30B 108.8 . . ?
C32 C30 C31 113.68(12) . . ?
H30A C30 H30B 107.7 . . ?
C31 C30 H30A 108.8 . . ?
C31 C30 H30B 108.8 . . ?
C11 C38 H38A 109.5 . . ?
C11 C38 H38B 109.5 . . ?
C11 C38 H38C 109.5 . . ?
H38A C38 H38B 109.5 . . ?
H38A C38 H38C 109.5 . . ?
H38B C38 H38C 109.5 . . ?
C67 C68 C90 122.81(14) . . ?
C67 C68 C69 117.86(15) . . ?
C69 C68 C90 119.30(15) . . ?
C16 C138 H138 119.4 . . ?
C139 C138 C16 121.24(14) . . ?
C139 C138 H138 119.4 . . ?
C4 C134 H134 119.3 . . ?
C4 C134 C133 121.33(14) . . ?
C133 C134 H134 119.3 . . ?
C131 C132 C133 116.86(15) . . ?
C131 C132 C136 121.98(15) . . ?
C133 C132 C136 121.16(16) . . ?
C124 C123 H123 119.3 . . ?
C122 C123 H123 119.3 . . ?
C122 C123 C124 121.48(15) . . ?
C67 C72 C92 119.34(14) . . ?
C71 C72 C67 118.17(16) . . ?
C71 C72 C92 122.48(16) . . ?
C16 C142 H142 119.5 . . ?
C141 C142 C16 121.02(15) . . ?
C141 C142 H142 119.5 . . ?
C13 C51 H51A 109.5 . . ?
C13 C51 H51B 109.5 . . ?
C13 C51 H51C 109.5 . . ?
H51A C51 H51B 109.5 . . ?
H51A C51 H51C 109.5 . . ?
H51B C51 H51C 109.5 . . ?
C4 C130 H130 119.5 . . ?
C131 C130 C4 120.97(15) . . ?
C131 C130 H130 119.5 . . ?
C37 C36 H36 119.1 . . ?
C35 C36 C37 121.79(15) . . ?
C35 C36 H36 119.1 . . ?
C3 C106 H10A 109.5 . . ?
C3 C106 H10B 109.5 . . ?
C3 C106 H10C 109.5 . . ?
H10A C106 H10B 109.5 . . ?
H10A C106 H10C 109.5 . . ?
H10B C106 H10C 109.5 . . ?
C108 C113 H11A 108.8 . . ?
C108 C113 H11B 108.8 . . ?
C108 C113 C114 113.93(14) . . ?
H11A C113 H11B 107.7 . . ?
C114 C113 H11A 108.8 . . ?
C114 C113 H11B 108.8 . . ?
C85 C84 H84 119.5 . . ?
C83 C84 C85 120.93(15) . . ?
C83 C84 H84 119.5 . . ?
C95 C117 H11C 108.9 . . ?
C95 C117 H11D 108.9 . . ?
C95 C117 C118 113.49(15) . . ?
H11C C117 H11D 107.7 . . ?
C118 C117 H11C 108.9 . . ?
C118 C117 H11D 108.9 . . ?
C125 C124 C123 117.03(15) . . ?
C125 C124 C128 121.89(15) . . ?
C123 C124 C128 121.04(16) . . ?
C81 C86 H86A 109.2 . . ?
C81 C86 H86B 109.2 . . ?
C81 C86 C87 112.13(13) . . ?
H86A C86 H86B 107.9 . . ?
C87 C86 H86A 109.2 . . ?
C87 C86 H86B 109.2 . . ?
C34 C35 C36 117.26(15) . . ?
C34 C35 C39 120.29(17) . . ?
C36 C35 C39 122.45(17) . . ?
C134 C133 C132 121.21(16) . . ?
C134 C133 H133 119.4 . . ?
C132 C133 H133 119.4 . . ?
C8 C122 H122 119.2 . . ?
C123 C122 C8 121.52(14) . . ?
C123 C122 H122 119.2 . . ?
C40 C41 C63 119.41(14) . . ?
C42 C41 C40 117.69(17) . . ?
C42 C41 C63 122.88(17) . . ?
C54 C59 H59A 108.3 . . ?
C54 C59 H59B 108.3 . . ?
C54 C59 C60 115.74(14) . . ?
H59A C59 H59B 107.4 . . ?
C60 C59 H59A 108.3 . . ?
C60 C59 H59B 108.3 . . ?
C58 C61 H61A 109.1 . . ?
C58 C61 H61B 109.1 . . ?
C58 C61 C62 112.64(13) . . ?
H61A C61 H61B 107.8 . . ?
C62 C61 H61A 109.1 . . ?
C62 C61 H61B 109.1 . . ?
C84 C83 H83 120.0 . . ?
C82 C83 C84 119.93(14) . . ?
C82 C83 H83 120.0 . . ?
C81 C82 H82 119.4 . . ?
C83 C82 C81 121.24(15) . . ?
C83 C82 H82 119.4 . . ?
C112 C111 H111 119.3 . . ?
C112 C111 C110 121.31(16) . . ?
C110 C111 H111 119.3 . . ?
C1 C105 H10D 109.5 . . ?
C1 C105 H10E 109.5 . . ?
C1 C105 H10F 109.5 . . ?
H10D C105 H10E 109.5 . . ?
H10D C105 H10F 109.5 . . ?
H10E C105 H10F 109.5 . . ?
C15 C52 H52A 109.5 . . ?
C15 C52 H52B 109.5 . . ?
C15 C52 H52C 109.5 . . ?
H52A C52 H52B 109.5 . . ?
H52A C52 H52C 109.5 . . ?
H52B C52 H52C 109.5 . . ?
C8 C126 H126 119.5 . . ?
C125 C126 C8 121.05(15) . . ?
C125 C126 H126 119.5 . . ?
C111 C110 H110 120.3 . . ?
C109 C110 C111 119.48(16) . . ?
C109 C110 H110 120.3 . . ?
C108 C109 H109 119.4 . . ?
C110 C109 C108 121.11(15) . . ?
C110 C109 H109 119.4 . . ?
C47 C28 H28A 108.3 . . ?
C47 C28 H28B 108.3 . . ?
H28A C28 H28B 107.4 . . ?
C29 C28 C47 116.13(13) . . ?
C29 C28 H28A 108.3 . . ?
C29 C28 H28B 108.3 . . ?
C24 C25 H25A 109.5 . . ?
C24 C25 H25B 109.5 . . ?
C24 C25 H25C 109.5 . . ?
H25A C25 H25B 109.5 . . ?
H25A C25 H25C 109.5 . . ?
H25B C25 H25C 109.5 . . ?
C99 C119 H11E 108.2 . . ?
C99 C119 H11F 108.2 . . ?
C99 C119 C120 116.22(13) . . ?
H11E C119 H11F 107.4 . . ?
C120 C119 H11E 108.2 . . ?
C120 C119 H11F 108.2 . . ?
C85 C88 H88A 108.4 . . ?
C85 C88 H88B 108.4 . . ?
C85 C88 C89 115.48(15) . . ?
H88A C88 H88B 107.5 . . ?
C89 C88 H88A 108.4 . . ?
C89 C88 H88B 108.4 . . ?
C30 C31 H31A 109.5 . . ?
C30 C31 H31B 109.5 . . ?
C30 C31 H31C 109.5 . . ?
H31A C31 H31B 109.5 . . ?
H31A C31 H31C 109.5 . . ?
H31B C31 H31C 109.5 . . ?
C41 C63 H63A 108.2 . . ?
C41 C63 H63B 108.2 . . ?
C41 C63 C64 116.15(17) . . ?
H63A C63 H63B 107.4 . . ?
C64 C63 H63A 108.2 . . ?
C64 C63 H63B 108.2 . . ?
C40 C45 C65 119.25(15) . . ?
C44 C45 C40 117.42(18) . . ?
C44 C45 C65 123.25(17) . . ?
C71 C70 H70 119.9 . . ?
C69 C70 H70 119.9 . . ?
C69 C70 C71 120.21(15) . . ?
C90 C91 H91A 109.5 . . ?
C90 C91 H91B 109.5 . . ?
C90 C91 H91C 109.5 . . ?
H91A C91 H91B 109.5 . . ?
H91A C91 H91C 109.5 . . ?
H91B C91 H91C 109.5 . . ?
C72 C71 H71 119.6 . . ?
C70 C71 C72 120.87(17) . . ?
C70 C71 H71 119.6 . . ?
C68 C69 H69 119.4 . . ?
C70 C69 C68 121.30(17) . . ?
C70 C69 H69 119.4 . . ?
C9 C17 H17A 109.5 . . ?
C9 C17 H17B 109.5 . . ?
C9 C17 H17C 109.5 . . ?
H17A C17 H17B 109.5 . . ?
H17A C17 H17C 109.5 . . ?
H17B C17 H17C 109.5 . . ?
C26 C27 H27A 109.5 . . ?
C26 C27 H27B 109.5 . . ?
C26 C27 H27C 109.5 . . ?
H27A C27 H27B 109.5 . . ?
H27A C27 H27C 109.5 . . ?
H27B C27 H27C 109.5 . . ?
C59 C60 H60A 109.5 . . ?
C59 C60 H60B 109.5 . . ?
C59 C60 H60C 109.5 . . ?
H60A C60 H60B 109.5 . . ?
H60A C60 H60C 109.5 . . ?
H60B C60 H60C 109.5 . . ?
C119 C120 H12A 109.5 . . ?
C119 C120 H12B 109.5 . . ?
C119 C120 H12C 109.5 . . ?
H12A C120 H12B 109.5 . . ?
H12A C120 H12C 109.5 . . ?
H12B C120 H12C 109.5 . . ?
C113 C114 H11G 109.5 . . ?
C113 C114 H11H 109.5 . . ?
C113 C114 H11I 109.5 . . ?
H11G C114 H11H 109.5 . . ?
H11G C114 H11I 109.5 . . ?
H11H C114 H11I 109.5 . . ?
C112 C115 H11J 108.1 . . ?
C112 C115 H11K 108.1 . . ?
H11J C115 H11K 107.3 . . ?
C116 C115 C112 116.84(17) . . ?
C116 C115 H11J 108.1 . . ?
C116 C115 H11K 108.1 . . ?
C124 C128 H12D 109.5 . . ?
C124 C128 H12E 109.5 . . ?
C124 C128 H12F 109.5 . . ?
H12D C128 H12E 109.5 . . ?
H12D C128 H12F 109.5 . . ?
H12E C128 H12F 109.5 . . ?
C28 C29 H29A 109.5 . . ?
C28 C29 H29B 109.5 . . ?
C28 C29 H29C 109.5 . . ?
H29A C29 H29B 109.5 . . ?
H29A C29 H29C 109.5 . . ?
H29B C29 H29C 109.5 . . ?
C140 C144 H14A 109.5 . . ?
C140 C144 H14B 109.5 . . ?
C140 C144 H14C 109.5 . . ?
H14A C144 H14B 109.5 . . ?
H14A C144 H14C 109.5 . . ?
H14B C144 H14C 109.5 . . ?
C132 C136 H13A 109.5 . . ?
C132 C136 H13B 109.5 . . ?
C132 C136 H13C 109.5 . . ?
H13A C136 H13B 109.5 . . ?
H13A C136 H13C 109.5 . . ?
H13B C136 H13C 109.5 . . ?
C72 C92 H92A 108.2 . . ?
C72 C92 H92B 108.2 . . ?
C72 C92 C93 116.27(16) . . ?
H92A C92 H92B 107.4 . . ?
C93 C92 H92A 108.2 . . ?
C93 C92 H92B 108.2 . . ?
C45 C44 H44 119.6 . . ?
C43 C44 C45 120.81(19) . . ?
C43 C44 H44 119.6 . . ?
C45 C65 H65A 108.2 . . ?
C45 C65 H65B 108.2 . . ?
H65A C65 H65B 107.4 . . ?
C66 C65 C45 116.32(17) . . ?
C66 C65 H65A 108.2 . . ?
C66 C65 H65B 108.2 . . ?
C41 C42 H42 119.5 . . ?
C43 C42 C41 121.05(19) . . ?
C43 C42 H42 119.5 . . ?
C86 C87 H87A 109.5 . . ?
C86 C87 H87B 109.5 . . ?
C86 C87 H87C 109.5 . . ?
H87A C87 H87B 109.5 . . ?
H87A C87 H87C 109.5 . . ?
H87B C87 H87C 109.5 . . ?
C44 C43 H43 119.7 . . ?
C42 C43 C44 120.60(17) . . ?
C42 C43 H43 119.7 . . ?
C35 C39 H39A 109.5 . . ?
C35 C39 H39B 109.5 . . ?
C35 C39 H39C 109.5 . . ?
H39A C39 H39B 109.5 . . ?
H39A C39 H39C 109.5 . . ?
H39B C39 H39C 109.5 . . ?
C88 C89 H89A 109.5 . . ?
C88 C89 H89B 109.5 . . ?
C88 C89 H89C 109.5 . . ?
H89A C89 H89B 109.5 . . ?
H89A C89 H89C 109.5 . . ?
H89B C89 H89C 109.5 . . ?
C117 C118 H11L 109.5 . . ?
C117 C118 H11M 109.5 . . ?
C117 C118 H11N 109.5 . . ?
H11L C118 H11M 109.5 . . ?
H11L C118 H11N 109.5 . . ?
H11M C118 H11N 109.5 . . ?
C63 C64 H64A 109.5 . . ?
C63 C64 H64B 109.5 . . ?
C63 C64 H64C 109.5 . . ?
H64A C64 H64B 109.5 . . ?
H64A C64 H64C 109.5 . . ?
H64B C64 H64C 109.5 . . ?
C92 C93 H93A 109.5 . . ?
C92 C93 H93B 109.5 . . ?
C92 C93 H93C 109.5 . . ?
H93A C93 H93B 109.5 . . ?
H93A C93 H93C 109.5 . . ?
H93B C93 H93C 109.5 . . ?
C61 C62 H62A 109.5 . . ?
C61 C62 H62B 109.5 . . ?
C61 C62 H62C 109.5 . . ?
H62A C62 H62B 109.5 . . ?
H62A C62 H62C 109.5 . . ?
H62B C62 H62C 109.5 . . ?
C65 C66 H66A 109.5 . . ?
C65 C66 H66B 109.5 . . ?
C65 C66 H66C 109.5 . . ?
H66A C66 H66B 109.5 . . ?
H66A C66 H66C 109.5 . . ?
H66B C66 H66C 109.5 . . ?
C115 C116 H11O 109.5 . . ?
C115 C116 H11P 109.5 . . ?
C115 C116 H11Q 109.5 . . ?
H11O C116 H11P 109.5 . . ?
H11O C116 H11Q 109.5 . . ?
H11P C116 H11Q 109.5 . . ?

loop_
_geom_bond_atom_site_label_1
_geom_bond_atom_site_label_2
_geom_bond_distance
_geom_bond_site_symmetry_2
_geom_bond_publ_flag
Mg3 Mg3 2.9720(9) 2_667 ?
Mg3 N7 2.0484(12) . ?
Mg3 N8 2.0420(12) . ?
Mg3 N9 2.1067(13) 2_667 ?
Mg3 N9 2.0899(13) . ?
Mg1 Mg1 2.9964(9) 2_676 ?
Mg1 N2 2.0358(12) . ?
Mg1 N1 2.0465(13) . ?
Mg1 N3 2.1207(13) 2_676 ?
Mg1 N3 2.0802(13) . ?
Mg4 Mg4 3.0816(9) 2_557 ?
Mg4 N11 2.0696(13) . ?
Mg4 N10 2.0688(13) . ?
Mg4 N12 2.1273(12) 2_557 ?
Mg4 N12 2.1141(13) . ?
Mg2 Mg2 3.1014(9) 2_566 ?
Mg2 N5 2.0713(13) . ?
Mg2 N4 2.0820(13) . ?
Mg2 N6 2.1204(14) . ?
Mg2 N6 2.1326(13) 2_566 ?
N7 C18 1.4404(17) . ?
N7 C11 1.3361(18) . ?
N8 C46 1.4424(17) . ?
N8 C9 1.3268(18) . ?
N9 C12 1.4095(19) . ?
N9 H9 0.90(2) . ?
N11 C13 1.3364(19) . ?
N11 C53 1.4399(18) . ?
N5 C7 1.3324(19) . ?
N5 C80 1.4421(18) . ?
N4 C5 1.3310(19) . ?
N4 C67 1.4407(18) . ?
N2 C107 1.4373(19) . ?
N2 C1 1.3314(19) . ?
N1 C3 1.3293(18) . ?
N1 C94 1.4414(17) . ?
N10 C15 1.324(2) . ?
N10 C40 1.4358(19) . ?
N6 C8 1.402(2) . ?
N6 H6 0.88(2) . ?
N3 C4 1.4178(19) . ?
N3 H3 0.95(2) . ?
N12 C16 1.4140(18) . ?
N12 H12 0.86(2) . ?
C18 C19 1.413(2) . ?
C18 C23 1.403(2) . ?
C12 C37 1.398(2) . ?
C12 C33 1.396(2) . ?
C13 C14 1.397(2) . ?
C13 C51 1.514(2) . ?
C5 C6 1.404(2) . ?
C5 C79 1.518(2) . ?
C46 C32 1.402(2) . ?
C46 C47 1.413(2) . ?
C107 C108 1.403(2) . ?
C107 C112 1.407(2) . ?
C19 C24 1.510(2) . ?
C19 C20 1.397(2) . ?
C3 C2 1.410(2) . ?
C3 C106 1.513(2) . ?
C11 C10 1.4050(19) . ?
C11 C38 1.5131(19) . ?
C50 H50 0.9500 . ?
C50 C32 1.399(2) . ?
C50 C49 1.380(2) . ?
C7 C6 1.403(2) . ?
C7 C78 1.517(2) . ?
C6 H6A 0.9500 . ?
C10 H10 0.9500 . ?
C10 C9 1.411(2) . ?
C15 C14 1.407(2) . ?
C15 C52 1.519(2) . ?
C14 H14 0.9500 . ?
C16 C138 1.395(2) . ?
C16 C142 1.400(2) . ?
C1 C2 1.402(2) . ?
C1 C105 1.5136(19) . ?
C80 C85 1.412(2) . ?
C80 C81 1.398(2) . ?
C94 C99 1.410(2) . ?
C94 C95 1.400(2) . ?
C23 C22 1.403(2) . ?
C23 C26 1.512(2) . ?
C32 C30 1.511(2) . ?
C4 C134 1.388(2) . ?
C4 C130 1.394(2) . ?
C85 C84 1.395(2) . ?
C85 C88 1.516(2) . ?
C47 C48 1.391(2) . ?
C47 C28 1.516(2) . ?
C2 H2 0.9500 . ?
C53 C58 1.399(2) . ?
C53 C54 1.418(2) . ?
C67 C68 1.400(2) . ?
C67 C72 1.411(2) . ?
C58 C57 1.397(2) . ?
C58 C61 1.515(2) . ?
C9 C17 1.5120(19) . ?
C54 C55 1.390(2) . ?
C54 C59 1.515(2) . ?
C22 H22 0.9500 . ?
C22 C21 1.381(2) . ?
C99 C98 1.397(2) . ?
C99 C119 1.510(2) . ?
C37 H37 0.9500 . ?
C37 C36 1.393(2) . ?
C81 C86 1.510(2) . ?
C81 C82 1.400(2) . ?
C33 H33 0.9500 . ?
C33 C34 1.379(2) . ?
C8 C122 1.394(2) . ?
C8 C126 1.401(2) . ?
C95 C96 1.401(2) . ?
C95 C117 1.510(2) . ?
C140 C141 1.390(2) . ?
C140 C139 1.394(2) . ?
C140 C144 1.509(2) . ?
C57 H57 0.9500 . ?
C57 C56 1.380(2) . ?
C49 H49 0.9500 . ?
C49 C48 1.390(2) . ?
C108 C113 1.509(2) . ?
C108 C109 1.399(2) . ?
C98 H98 0.9500 . ?
C98 C97 1.390(2) . ?
C34 H34 0.9500 . ?
C34 C35 1.385(2) . ?
C79 H79A 0.9800 . ?
C79 H79B 0.9800 . ?
C79 H79C 0.9800 . ?
C131 H131 0.9500 . ?
C131 C132 1.383(2) . ?
C131 C130 1.381(2) . ?
C141 H141 0.9500 . ?
C141 C142 1.388(2) . ?
C24 H24A 0.9900 . ?
C24 H24B 0.9900 . ?
C24 C25 1.522(2) . ?
C55 H55 0.9500 . ?
C55 C56 1.386(2) . ?
C21 H21 0.9500 . ?
C21 C20 1.386(2) . ?
C48 H48 0.9500 . ?
C26 H26A 0.9900 . ?
C26 H26B 0.9900 . ?
C26 C27 1.531(2) . ?
C97 H97 0.9500 . ?
C97 C96 1.376(2) . ?
C20 H20 0.9500 . ?
C90 H90A 0.9900 . ?
C90 H90B 0.9900 . ?
C90 C68 1.508(2) . ?
C90 C91 1.530(3) . ?
C56 H56 0.9500 . ?
C78 H78A 0.9800 . ?
C78 H78B 0.9800 . ?
C78 H78C 0.9800 . ?
C139 H139 0.9500 . ?
C139 C138 1.390(2) . ?
C112 C111 1.389(2) . ?
C112 C115 1.515(2) . ?
C125 H125 0.9500 . ?
C125 C124 1.391(2) . ?
C125 C126 1.388(2) . ?
C96 H96 0.9500 . ?
C40 C41 1.408(2) . ?
C40 C45 1.404(2) . ?
C30 H30A 0.9900 . ?
C30 H30B 0.9900 . ?
C30 C31 1.528(2) . ?
C38 H38A 0.9800 . ?
C38 H38B 0.9800 . ?
C38 H38C 0.9800 . ?
C68 C69 1.403(2) . ?
C138 H138 0.9500 . ?
C134 H134 0.9500 . ?
C134 C133 1.392(2) . ?
C132 C133 1.396(2) . ?
C132 C136 1.509(2) . ?
C123 H123 0.9500 . ?
C123 C124 1.395(2) . ?
C123 C122 1.387(2) . ?
C72 C71 1.395(2) . ?
C72 C92 1.517(3) . ?
C142 H142 0.9500 . ?
C51 H51A 0.9800 . ?
C51 H51B 0.9800 . ?
C51 H51C 0.9800 . ?
C130 H130 0.9500 . ?
C36 H36 0.9500 . ?
C36 C35 1.391(3) . ?
C106 H10A 0.9800 . ?
C106 H10B 0.9800 . ?
C106 H10C 0.9800 . ?
C113 H11A 0.9900 . ?
C113 H11B 0.9900 . ?
C113 C114 1.526(2) . ?
C84 H84 0.9500 . ?
C84 C83 1.386(3) . ?
C117 H11C 0.9900 . ?
C117 H11D 0.9900 . ?
C117 C118 1.531(3) . ?
C124 C128 1.510(2) . ?
C86 H86A 0.9900 . ?
C86 H86B 0.9900 . ?
C86 C87 1.528(2) . ?
C35 C39 1.511(2) . ?
C133 H133 0.9500 . ?
C122 H122 0.9500 . ?
C41 C63 1.512(3) . ?
C41 C42 1.393(2) . ?
C59 H59A 0.9900 . ?
C59 H59B 0.9900 . ?
C59 C60 1.524(2) . ?
C61 H61A 0.9900 . ?
C61 H61B 0.9900 . ?
C61 C62 1.528(2) . ?
C83 H83 0.9500 . ?
C83 C82 1.377(2) . ?
C82 H82 0.9500 . ?
C111 H111 0.9500 . ?
C111 C110 1.391(3) . ?
C105 H10D 0.9800 . ?
C105 H10E 0.9800 . ?
C105 H10F 0.9800 . ?
C52 H52A 0.9800 . ?
C52 H52B 0.9800 . ?
C52 H52C 0.9800 . ?
C126 H126 0.9500 . ?
C110 H110 0.9500 . ?
C110 C109 1.379(2) . ?
C109 H109 0.9500 . ?
C28 H28A 0.9900 . ?
C28 H28B 0.9900 . ?
C28 C29 1.515(2) . ?
C25 H25A 0.9800 . ?
C25 H25B 0.9800 . ?
C25 H25C 0.9800 . ?
C119 H11E 0.9900 . ?
C119 H11F 0.9900 . ?
C119 C120 1.521(2) . ?
C88 H88A 0.9900 . ?
C88 H88B 0.9900 . ?
C88 C89 1.522(2) . ?
C31 H31A 0.9800 . ?
C31 H31B 0.9800 . ?
C31 H31C 0.9800 . ?
C63 H63A 0.9900 . ?
C63 H63B 0.9900 . ?
C63 C64 1.530(2) . ?
C45 C44 1.399(3) . ?
C45 C65 1.519(3) . ?
C70 H70 0.9500 . ?
C70 C71 1.387(3) . ?
C70 C69 1.376(3) . ?
C91 H91A 0.9800 . ?
C91 H91B 0.9800 . ?
C91 H91C 0.9800 . ?
C71 H71 0.9500 . ?
C69 H69 0.9500 . ?
C17 H17A 0.9800 . ?
C17 H17B 0.9800 . ?
C17 H17C 0.9800 . ?
C27 H27A 0.9800 . ?
C27 H27B 0.9800 . ?
C27 H27C 0.9800 . ?
C60 H60A 0.9800 . ?
C60 H60B 0.9800 . ?
C60 H60C 0.9800 . ?
C120 H12A 0.9800 . ?
C120 H12B 0.9800 . ?
C120 H12C 0.9800 . ?
C114 H11G 0.9800 . ?
C114 H11H 0.9800 . ?
C114 H11I 0.9800 . ?
C115 H11J 0.9900 . ?
C115 H11K 0.9900 . ?
C115 C116 1.472(3) . ?
C128 H12D 0.9800 . ?
C128 H12E 0.9800 . ?
C128 H12F 0.9800 . ?
C29 H29A 0.9800 . ?
C29 H29B 0.9800 . ?
C29 H29C 0.9800 . ?
C144 H14A 0.9800 . ?
C144 H14B 0.9800 . ?
C144 H14C 0.9800 . ?
C136 H13A 0.9800 . ?
C136 H13B 0.9800 . ?
C136 H13C 0.9800 . ?
C92 H92A 0.9900 . ?
C92 H92B 0.9900 . ?
C92 C93 1.518(2) . ?
C44 H44 0.9500 . ?
C44 C43 1.390(3) . ?
C65 H65A 0.9900 . ?
C65 H65B 0.9900 . ?
C65 C66 1.517(2) . ?
C42 H42 0.9500 . ?
C42 C43 1.378(3) . ?
C87 H87A 0.9800 . ?
C87 H87B 0.9800 . ?
C87 H87C 0.9800 . ?
C43 H43 0.9500 . ?
C39 H39A 0.9800 . ?
C39 H39B 0.9800 . ?
C39 H39C 0.9800 . ?
C89 H89A 0.9800 . ?
C89 H89B 0.9800 . ?
C89 H89C 0.9800 . ?
C118 H11L 0.9800 . ?
C118 H11M 0.9800 . ?
C118 H11N 0.9800 . ?
C64 H64A 0.9800 . ?
C64 H64B 0.9800 . ?
C64 H64C 0.9800 . ?
C93 H93A 0.9800 . ?
C93 H93B 0.9800 . ?
C93 H93C 0.9800 . ?
C62 H62A 0.9800 . ?
C62 H62B 0.9800 . ?
C62 H62C 0.9800 . ?
C66 H66A 0.9800 . ?
C66 H66B 0.9800 . ?
C66 H66C 0.9800 . ?
C116 H11O 0.9800 . ?
C116 H11P 0.9800 . ?
C116 H11Q 0.9800 . ?

loop_
_geom_torsion_atom_site_label_1
_geom_torsion_atom_site_label_2
_geom_torsion_atom_site_label_3
_geom_torsion_atom_site_label_4
_geom_torsion
_geom_torsion_site_symmetry_1
_geom_torsion_site_symmetry_2
_geom_torsion_site_symmetry_3
_geom_torsion_site_symmetry_4
_geom_torsion_publ_flag
Mg3 N7 C18 C19 97.34(14) . . . . ?
Mg3 N7 C18 C23 -79.23(15) . . . . ?
Mg3 N7 C11 C10 -15.95(19) . . . . ?
Mg3 N7 C11 C38 166.06(11) . . . . ?
Mg3 N8 C46 C32 94.78(14) . . . . ?
Mg3 N8 C46 C47 -81.99(14) . . . . ?
Mg3 N8 C9 C10 8.15(19) . . . . ?
Mg3 N8 C9 C17 -173.85(11) . . . . ?
Mg3 N9 C12 C37 -127.91(13) . . . . ?
Mg3 N9 C12 C37 120.02(14) 2_667 . . . ?
Mg3 N9 C12 C33 50.95(16) . . . . ?
Mg3 N9 C12 C33 -61.12(16) 2_667 . . . ?
Mg1 N2 C107 C108 -80.07(15) . . . . ?
Mg1 N2 C107 C112 95.28(14) . . . . ?
Mg1 N2 C1 C2 -15.7(2) . . . . ?
Mg1 N2 C1 C105 166.36(11) . . . . ?
Mg1 N1 C3 C2 8.1(2) . . . . ?
Mg1 N1 C3 C106 -174.67(12) . . . . ?
Mg1 N1 C94 C99 -83.31(15) . . . . ?
Mg1 N1 C94 C95 94.59(15) . . . . ?
Mg1 N3 C4 C134 55.25(19) . . . . ?
Mg1 N3 C4 C134 -66.47(17) 2_676 . . . ?
Mg1 N3 C4 C130 -124.66(14) . . . . ?
Mg1 N3 C4 C130 113.63(15) 2_676 . . . ?
Mg4 N11 C13 C14 18.75(18) . . . . ?
Mg4 N11 C13 C51 -163.22(10) . . . . ?
Mg4 N11 C53 C58 76.80(16) . . . . ?
Mg4 N11 C53 C54 -100.26(14) . . . . ?
Mg4 N10 C15 C14 -5.4(2) . . . . ?
Mg4 N10 C15 C52 176.52(10) . . . . ?
Mg4 N10 C40 C41 89.23(15) . . . . ?
Mg4 N10 C40 C45 -90.15(15) . . . . ?
Mg4 N12 C16 C138 68.80(18) 2_557 . . . ?
Mg4 N12 C16 C138 -56.57(17) . . . . ?
Mg4 N12 C16 C142 121.26(13) . . . . ?
Mg4 N12 C16 C142 -113.38(15) 2_557 . . . ?
Mg2 N5 C7 C6 14.3(2) . . . . ?
Mg2 N5 C7 C78 -167.07(11) . . . . ?
Mg2 N5 C80 C85 -100.96(14) . . . . ?
Mg2 N5 C80 C81 76.92(16) . . . . ?
Mg2 N4 C5 C6 -1.6(2) . . . . ?
Mg2 N4 C5 C79 -179.85(10) . . . . ?
Mg2 N4 C67 C68 -90.35(15) . . . . ?
Mg2 N4 C67 C72 88.05(15) . . . . ?
Mg2 N6 C8 C122 60.20(18) 2_566 . . . ?
Mg2 N6 C8 C122 -59.84(17) . . . . ?
Mg2 N6 C8 C126 -121.23(14) 2_566 . . . ?
Mg2 N6 C8 C126 118.73(14) . . . . ?
N7 C18 C19 C24 4.65(19) . . . . ?
N7 C18 C19 C20 -174.27(12) . . . . ?
N7 C18 C23 C22 174.03(12) . . . . ?
N7 C18 C23 C26 -6.8(2) . . . . ?
N7 C11 C10 C9 -13.3(3) . . . . ?
N8 C46 C32 C50 -174.95(12) . . . . ?
N8 C46 C32 C30 5.5(2) . . . . ?
N8 C46 C47 C48 175.18(13) . . . . ?
N8 C46 C47 C28 -4.94(19) . . . . ?
N9 C12 C37 C36 178.29(14) . . . . ?
N9 C12 C33 C34 -178.79(13) . . . . ?
N11 C13 C14 C15 8.8(2) . . . . ?
N11 C53 C58 C57 -174.83(13) . . . . ?
N11 C53 C58 C61 7.1(2) . . . . ?
N11 C53 C54 C55 175.64(13) . . . . ?
N11 C53 C54 C59 -3.0(2) . . . . ?
N5 C7 C6 C5 8.7(2) . . . . ?
N5 C80 C85 C84 176.37(14) . . . . ?
N5 C80 C85 C88 -2.7(2) . . . . ?
N5 C80 C81 C86 7.1(2) . . . . ?
N5 C80 C81 C82 -176.12(13) . . . . ?
N4 C5 C6 C7 -16.0(2) . . . . ?
N4 C67 C68 C90 -5.3(2) . . . . ?
N4 C67 C68 C69 176.59(14) . . . . ?
N4 C67 C72 C71 -176.18(14) . . . . ?
N4 C67 C72 C92 5.0(2) . . . . ?
N2 C107 C108 C113 -7.0(2) . . . . ?
N2 C107 C108 C109 172.78(13) . . . . ?
N2 C107 C112 C111 -172.58(14) . . . . ?
N2 C107 C112 C115 6.3(2) . . . . ?
N2 C1 C2 C3 -13.5(3) . . . . ?
N1 C3 C2 C1 18.0(3) . . . . ?
N1 C94 C99 C98 177.32(13) . . . . ?
N1 C94 C99 C119 -2.6(2) . . . . ?
N1 C94 C95 C96 -177.36(13) . . . . ?
N1 C94 C95 C117 3.6(2) . . . . ?
N10 C15 C14 C13 -16.7(2) . . . . ?
N10 C40 C41 C63 3.8(2) . . . . ?
N10 C40 C41 C42 -177.75(14) . . . . ?
N10 C40 C45 C44 177.41(14) . . . . ?
N10 C40 C45 C65 -5.8(2) . . . . ?
N6 C8 C122 C123 178.28(14) . . . . ?
N6 C8 C126 C125 -177.81(14) . . . . ?
N3 C4 C134 C133 178.01(14) . . . . ?
N3 C4 C130 C131 -178.04(14) . . . . ?
N12 C16 C138 C139 175.88(14) . . . . ?
N12 C16 C142 C141 -175.75(14) . . . . ?
C18 N7 C11 C10 171.01(14) . . . . ?
C18 N7 C11 C38 -7.0(2) . . . . ?
C18 C19 C24 C25 173.60(14) . . . . ?
C18 C19 C20 C21 -0.4(2) . . . . ?
C18 C23 C22 C21 0.8(2) . . . . ?
C18 C23 C26 C27 -123.14(15) . . . . ?
C12 C37 C36 C35 0.5(2) . . . . ?
C12 C33 C34 C35 0.4(2) . . . . ?
C13 N11 C53 C58 -103.87(16) . . . . ?
C13 N11 C53 C54 79.07(17) . . . . ?
C5 N4 C67 C68 98.73(16) . . . . ?
C5 N4 C67 C72 -82.87(17) . . . . ?
C46 N8 C9 C10 -163.60(14) . . . . ?
C46 N8 C9 C17 14.4(2) . . . . ?
C46 C32 C30 C31 124.53(15) . . . . ?
C46 C47 C48 C49 0.3(2) . . . . ?
C46 C47 C28 C29 -179.90(14) . . . . ?
C107 N2 C1 C2 167.39(14) . . . . ?
C107 N2 C1 C105 -10.6(2) . . . . ?
C107 C108 C113 C114 -119.19(16) . . . . ?
C107 C108 C109 C110 -0.2(2) . . . . ?
C107 C112 C111 C110 -0.5(3) . . . . ?
C107 C112 C115 C116 172.8(2) . . . . ?
C19 C18 C23 C22 -2.5(2) . . . . ?
C19 C18 C23 C26 176.70(13) . . . . ?
C3 N1 C94 C99 90.94(17) . . . . ?
C3 N1 C94 C95 -91.15(17) . . . . ?
C11 N7 C18 C19 -90.16(16) . . . . ?
C11 N7 C18 C23 93.27(16) . . . . ?
C11 C10 C9 N8 18.1(3) . . . . ?
C11 C10 C9 C17 -159.94(16) . . . . ?
C50 C32 C30 C31 -55.06(19) . . . . ?
C50 C49 C48 C47 1.0(2) . . . . ?
C7 N5 C80 C85 79.10(17) . . . . ?
C7 N5 C80 C81 -103.02(16) . . . . ?
C15 N10 C40 C41 -91.17(17) . . . . ?
C15 N10 C40 C45 89.45(17) . . . . ?
C1 N2 C107 C108 96.78(17) . . . . ?
C1 N2 C107 C112 -87.87(17) . . . . ?
C80 N5 C7 C6 -165.75(14) . . . . ?
C80 N5 C7 C78 12.9(2) . . . . ?
C80 C85 C84 C83 0.1(2) . . . . ?
C80 C85 C88 C89 -177.56(15) . . . . ?
C80 C81 C86 C87 108.07(17) . . . . ?
C80 C81 C82 C83 -0.5(2) . . . . ?
C94 N1 C3 C2 -166.31(14) . . . . ?
C94 N1 C3 C106 10.9(2) . . . . ?
C94 C99 C98 C97 0.3(2) . . . . ?
C94 C99 C119 C120 177.17(14) . . . . ?
C94 C95 C96 C97 -0.1(2) . . . . ?
C94 C95 C117 C118 123.32(17) . . . . ?
C23 C18 C19 C24 -178.78(13) . . . . ?
C23 C18 C19 C20 2.3(2) . . . . ?
C23 C22 C21 C20 1.1(2) . . . . ?
C32 C46 C47 C48 -1.6(2) . . . . ?
C32 C46 C47 C28 178.25(13) . . . . ?
C32 C50 C49 C48 -0.9(2) . . . . ?
C4 C134 C133 C132 0.6(3) . . . . ?
C85 C80 C81 C86 -175.06(14) . . . . ?
C85 C80 C81 C82 1.7(2) . . . . ?
C85 C84 C83 C82 1.0(3) . . . . ?
C47 C46 C32 C50 1.7(2) . . . . ?
C47 C46 C32 C30 -177.90(13) . . . . ?
C53 N11 C13 C14 -160.60(13) . . . . ?
C53 N11 C13 C51 17.43(18) . . . . ?
C53 C58 C57 C56 -1.0(2) . . . . ?
C53 C58 C61 C62 120.19(17) . . . . ?
C53 C54 C55 C56 -0.4(2) . . . . ?
C53 C54 C59 C60 177.99(14) . . . . ?
C67 N4 C5 C6 168.89(13) . . . . ?
C67 N4 C5 C79 -9.4(2) . . . . ?
C67 C68 C69 C70 0.0(2) . . . . ?
C67 C72 C71 C70 -0.9(3) . . . . ?
C67 C72 C92 C93 175.05(16) . . . . ?
C58 C53 C54 C55 -1.5(2) . . . . ?
C58 C53 C54 C59 179.92(14) . . . . ?
C58 C57 C56 C55 -0.9(2) . . . . ?
C9 N8 C46 C32 -93.67(17) . . . . ?
C9 N8 C46 C47 89.56(16) . . . . ?
C54 C53 C58 C57 2.1(2) . . . . ?
C54 C53 C58 C61 -175.96(14) . . . . ?
C54 C55 C56 C57 1.6(2) . . . . ?
C22 C23 C26 C27 56.02(18) . . . . ?
C22 C21 C20 C19 -1.3(2) . . . . ?
C99 C94 C95 C96 0.5(2) . . . . ?
C99 C94 C95 C117 -178.53(14) . . . . ?
C99 C98 C97 C96 0.1(2) . . . . ?
C37 C12 C33 C34 0.2(2) . . . . ?
C37 C36 C35 C34 0.1(2) . . . . ?
C37 C36 C35 C39 -178.93(16) . . . . ?
C81 C80 C85 C84 -1.5(2) . . . . ?
C81 C80 C85 C88 179.38(14) . . . . ?
C33 C12 C37 C36 -0.6(2) . . . . ?
C33 C34 C35 C36 -0.5(2) . . . . ?
C33 C34 C35 C39 178.50(16) . . . . ?
C95 C94 C99 C98 -0.6(2) . . . . ?
C95 C94 C99 C119 179.46(14) . . . . ?
C140 C141 C142 C16 -0.1(2) . . . . ?
C140 C139 C138 C16 0.0(2) . . . . ?
C57 C58 C61 C62 -57.9(2) . . . . ?
C49 C50 C32 C46 -0.4(2) . . . . ?
C49 C50 C32 C30 179.17(14) . . . . ?
C108 C107 C112 C111 2.8(2) . . . . ?
C108 C107 C112 C115 -178.34(15) . . . . ?
C98 C99 C119 C120 -2.8(2) . . . . ?
C98 C97 C96 C95 -0.2(2) . . . . ?
C79 C5 C6 C7 162.41(15) . . . . ?
C131 C132 C133 C134 0.9(2) . . . . ?
C141 C140 C139 C138 2.0(2) . . . . ?
C24 C19 C20 C21 -179.32(14) . . . . ?
C55 C54 C59 C60 -0.6(2) . . . . ?
C48 C47 C28 C29 0.0(2) . . . . ?
C26 C23 C22 C21 -178.43(13) . . . . ?
C20 C19 C24 C25 -7.5(2) . . . . ?
C90 C68 C69 C70 -178.28(15) . . . . ?
C78 C7 C6 C5 -169.99(15) . . . . ?
C139 C140 C141 C142 -2.0(2) . . . . ?
C112 C107 C108 C113 177.79(14) . . . . ?
C112 C107 C108 C109 -2.5(2) . . . . ?
C112 C111 C110 C109 -2.1(3) . . . . ?
C96 C95 C117 C118 -55.7(2) . . . . ?
C40 N10 C15 C14 175.04(13) . . . . ?
C40 N10 C15 C52 -3.1(2) . . . . ?
C40 C41 C63 C64 -179.46(15) . . . . ?
C40 C41 C42 C43 -0.3(2) . . . . ?
C40 C45 C44 C43 1.0(3) . . . . ?
C40 C45 C65 C66 169.66(16) . . . . ?
C38 C11 C10 C9 164.77(15) . . . . ?
C68 C67 C72 C71 2.2(2) . . . . ?
C68 C67 C72 C92 -176.60(15) . . . . ?
C138 C16 C142 C141 2.1(2) . . . . ?
C134 C4 C130 C131 2.1(2) . . . . ?
C132 C131 C130 C4 -0.6(2) . . . . ?
C72 C67 C68 C90 176.41(14) . . . . ?
C72 C67 C68 C69 -1.8(2) . . . . ?
C142 C16 C138 C139 -2.1(2) . . . . ?
C51 C13 C14 C15 -169.27(14) . . . . ?
C130 C4 C134 C133 -2.1(2) . . . . ?
C130 C131 C132 C133 -0.9(2) . . . . ?
C130 C131 C132 C136 177.97(16) . . . . ?
C106 C3 C2 C1 -159.39(16) . . . . ?
C113 C108 C109 C110 179.58(14) . . . . ?
C84 C85 C88 C89 3.4(2) . . . . ?
C84 C83 C82 C81 -0.8(2) . . . . ?
C117 C95 C96 C97 178.96(15) . . . . ?
C124 C125 C126 C8 -0.3(2) . . . . ?
C124 C123 C122 C8 -0.6(2) . . . . ?
C86 C81 C82 C83 176.37(15) . . . . ?
C122 C8 C126 C125 0.8(2) . . . . ?
C122 C123 C124 C125 1.0(2) . . . . ?
C122 C123 C124 C128 -176.69(15) . . . . ?
C41 C40 C45 C44 -1.9(2) . . . . ?
C41 C40 C45 C65 174.80(15) . . . . ?
C41 C42 C43 C44 -0.7(3) . . . . ?
C59 C54 C55 C56 178.17(15) . . . . ?
C61 C58 C57 C56 177.19(15) . . . . ?
C82 C81 C86 C87 -68.70(19) . . . . ?
C111 C112 C115 C116 -8.4(3) . . . . ?
C111 C110 C109 C108 2.4(2) . . . . ?
C105 C1 C2 C3 164.55(16) . . . . ?
C52 C15 C14 C13 161.52(14) . . . . ?
C126 C8 C122 C123 -0.4(2) . . . . ?
C126 C125 C124 C123 -0.6(2) . . . . ?
C126 C125 C124 C128 177.09(16) . . . . ?
C109 C108 C113 C114 61.05(19) . . . . ?
C28 C47 C48 C49 -179.59(15) . . . . ?
C119 C99 C98 C97 -179.74(15) . . . . ?
C88 C85 C84 C83 179.22(16) . . . . ?
C63 C41 C42 C43 178.08(16) . . . . ?
C45 C40 C41 C63 -176.80(15) . . . . ?
C45 C40 C41 C42 1.6(2) . . . . ?
C45 C44 C43 C42 0.3(3) . . . . ?
C91 C90 C68 C67 -103.82(17) . . . . ?
C91 C90 C68 C69 74.31(19) . . . . ?
C71 C72 C92 C93 -3.7(3) . . . . ?
C71 C70 C69 C68 1.3(3) . . . . ?
C69 C70 C71 C72 -0.9(3) . . . . ?
C115 C112 C111 C110 -179.35(17) . . . . ?
C144 C140 C141 C142 175.42(15) . . . . ?
C144 C140 C139 C138 -175.34(15) . . . . ?
C136 C132 C133 C134 -178.01(16) . . . . ?
C92 C72 C71 C70 177.89(16) . . . . ?
C44 C45 C65 C66 -13.8(3) . . . . ?
C65 C45 C44 C43 -175.63(17) . . . . ?
C42 C41 C63 C64 2.2(2) . . . . ?
